data_1572707
loop_
_publ_author_name
'Jin, Ke'
'Xiao, Zuo'
'Xie, Huidong'
'Shen, Xingxing'
'Wang, Jizheng'
'Chen, Xiangyu'
'Wang, Zhijie'
'Zhao, Zujin'
'Yan, Keyou'
'Ding, Yong'
'Ding, Liming'

_publ_section_title
;
 Tether-entangled conjugated helices.
;
_journal_issue 41
_journal_name_full 'Chemical science'
_journal_page_first 17128
_journal_page_last 17149
_journal_paper_doi 10.1039/d4sc04796f
_journal_volume 15
_journal_year 2024
_chemical_formula_moiety 'C102 H102 Br4 N10 O8, 2(C H4 O)'
_chemical_formula_sum 'C104 H110 Br4 N10 O10'
_chemical_formula_weight 1979.65
_space_group_crystal_system triclinic
_space_group_IT_number 1
_space_group_name_Hall 'P 1'
_space_group_name_H-M_alt 'P 1'
_atom_sites_solution_hydrogens mixed
_audit_creation_date 2023-05-19
_audit_creation_method
;
Olex2 1.2
(compiled 2018.05.29 svn.r3508 for OlexSys, GUI svn.r5506)
;
_audit_update_record
;
2024-05-11 deposited with the CCDC.	2024-09-27 downloaded from the CCDC.
;
_cell_angle_alpha 112.136(4)
_cell_angle_beta 107.694(4)
_cell_angle_gamma 95.621(4)
_cell_formula_units_Z 2
_cell_length_a 15.9913(15)
_cell_length_b 19.7892(19)
_cell_length_c 21.961(2)
_cell_measurement_reflns_used 9597
_cell_measurement_temperature 170(2)
_cell_measurement_theta_max 49.928
_cell_measurement_theta_min 2.160
_cell_volume 5952.5(10)
_computing_cell_refinement 'SAINT V8.40B (?, 2016)'
_computing_data_reduction 'SAINT V8.40B (?, 2016)'
_computing_molecular_graphics 'Olex2 (Dolomanov et al., 2009)'
_computing_publication_material 'Olex2 (Dolomanov et al., 2009)'
_computing_structure_refinement 'ShelXL (Sheldrick, 2015)'
_computing_structure_solution 'SHELXT 2018/2 (Sheldrick, 2018)'
_diffrn_ambient_temperature 170.0
_diffrn_detector 'Bruker APEX2 area detector'
_diffrn_detector_area_resol_mean 7.9
_diffrn_detector_type 'CCD area detector'
_diffrn_measured_fraction_theta_full 0.999
_diffrn_measured_fraction_theta_max 0.991
_diffrn_measurement_device 'three-circle diffractometer'
_diffrn_measurement_device_type 'Bruker APEX2 microsource'
_diffrn_measurement_method '\w and \f scans'
_diffrn_radiation_monochromator 'mirror optics'
_diffrn_radiation_probe x-ray
_diffrn_radiation_type GaK\a
_diffrn_radiation_wavelength 1.34139
_diffrn_reflns_av_R_equivalents 0.0436
_diffrn_reflns_av_unetI/netI 0.0639
_diffrn_reflns_Laue_measured_fraction_full 0.999
_diffrn_reflns_Laue_measured_fraction_max 0.991
_diffrn_reflns_limit_h_max 20
_diffrn_reflns_limit_h_min -20
_diffrn_reflns_limit_k_max 25
_diffrn_reflns_limit_k_min -25
_diffrn_reflns_limit_l_max 28
_diffrn_reflns_limit_l_min -28
_diffrn_reflns_number 141007
_diffrn_reflns_point_group_measured_fraction_full 0.974
_diffrn_reflns_point_group_measured_fraction_max 0.956
_diffrn_reflns_theta_full 53.594
_diffrn_reflns_theta_max 61.052
_diffrn_reflns_theta_min 2.034
_diffrn_source 'microfocus sealed X-ray tube'
_diffrn_source_type 'Incoatec I\ms'
_exptl_absorpt_coefficient_mu 1.357
_exptl_absorpt_correction_T_max 0.7519
_exptl_absorpt_correction_T_min 0.6306
_exptl_absorpt_correction_type multi-scan
_exptl_absorpt_process_details
;
SADABS-2016/2 (Bruker,2016/2) was used for absorption correction.
wR2(int) was 0.0783 before and 0.0618 after correction.
The Ratio of minimum to maximum transmission is 0.8387.
The \l/2 correction factor is Not present.
;
_exptl_crystal_density_diffrn 1.104
_exptl_crystal_description block
_exptl_crystal_F_000 2048
_exptl_crystal_size_max 0.18
_exptl_crystal_size_mid 0.15
_exptl_crystal_size_min 0.1
_refine_diff_density_max 0.913
_refine_diff_density_min -0.643
_refine_diff_density_rms 0.072
_refine_ls_abs_structure_details
;
 Flack x determined using 11809 quotients [(I+)-(I-)]/[(I+)+(I-)]
 (Parsons, Flack and Wagner, Acta Cryst. B69 (2013) 249-259).
;
_refine_ls_abs_structure_Flack 0.093(5)
_refine_ls_extinction_method none
_refine_ls_goodness_of_fit_ref 0.947
_refine_ls_hydrogen_treatment constr
_refine_ls_matrix_type full
_refine_ls_number_parameters 2311
_refine_ls_number_reflns 52897
_refine_ls_number_restraints 1871
_refine_ls_restrained_S_all 0.954
_refine_ls_R_factor_all 0.1033
_refine_ls_R_factor_gt 0.0674
_refine_ls_shift/su_max 0.008
_refine_ls_shift/su_mean 0.000
_refine_ls_structure_factor_coef Fsqd
_refine_ls_weighting_details 'w=1/[\s^2^(Fo^2^)+(0.1322P)^2^] where P=(Fo^2^+2Fc^2^)/3'
_refine_ls_weighting_scheme calc
_refine_ls_wR_factor_gt 0.1804
_refine_ls_wR_factor_ref 0.2034
_reflns_Friedel_coverage 0.929
_reflns_Friedel_fraction_full 0.948
_reflns_Friedel_fraction_max 0.920
_reflns_number_gt 32303
_reflns_number_total 52897
_reflns_threshold_expression 'I > 2\s(I)'
_cod_data_source_file d4sc04796f2.cif
_cod_data_source_block 230505_j2_zwj_0m
_cod_depositor_comments 'Adding full bibliography for 1572702--1572708.cif.'
_cod_original_cell_volume 5952.6(10)
_cod_database_code 1572707
_shelx_shelxl_version_number 2018/3
_shelx_space_group_comment
;
The symmetry employed for this shelxl refinement is uniquely defined
by the following loop, which should always be used as a source of
symmetry information in preference to the above space-group names.
They are only intended as comments.
;
_shelx_estimated_absorpt_t_max 0.876
_shelx_estimated_absorpt_t_min 0.792
_olex2_refinement_description
;
1. Fixed Uiso
 At 1.2 times of:
  All C(H) groups, All C(H,H) groups, All N(H) groups
 At 1.5 times of:
  All C(H,H,H) groups, All O(H) groups
2. Restrained distances
 C37-C7FA
 2.55 with sigma of 0.01
 C06I-C7FA
 2.65 with sigma of 0.01
 C47-C37
 2.65 with sigma of 0.01
 C99-C7FA
 1.45 with sigma of 0.01
 C6FA-C47
 1.55 with sigma of 0.01
 C6FA-C37
 1.55 with sigma of 0.01
 C99-C37
 1.55 with sigma of 0.01
 C4FA-C3FA
 1.55 with sigma of 0.01
 C43-C06I
 1.55 with sigma of 0.01
 C8EA-C7EA \\sim C9EA-C8EA \\sim C7EA-C05B \\sim C6EA-C05B \\sim C6EA-C5EA
\\sim C5EA-C4EA \\sim C4EA-
 C2DA
 with sigma of 0.02
3. Rigid bond restraints
 C6DA, C30
 with sigma for 1-2 distances of 0.001 and sigma for 1-3 distances of 0.001
 C06I, C43
 with sigma for 1-2 distances of 0.001 and sigma for 1-3 distances of 0.001
4. Uiso/Uaniso restraints and constraints
All non-hydrogen atoms have similar U: within -2.3A with sigma of 0.01 and
sigma for terminal atoms of 0.02
5.a Riding coordinates:
 N053(H053), N12(H12), O4(H4), O2AA(H2AA)
5.b Secondary CH2 refined with riding coordinates:
 C017(H01A,H01B), C018(H01C,H01D), C03D(H03A,H03B), C03H(H03L,H03M), C03J(H03O,
 H03P), C03T(H03D,H03E), C03V(H03F,H03G), C03W(H03H,H03I), C03Y(H03J,H03K),
 C044(H04G,H04H), C04F(H04A,H04B), C04G(H04C,H04D), C04K(H04I,H04K), C04L(H04L,
 H04M), C04R(H04E,H04F), C04S(H04N,H04O), C04Y(H04Q,H04R), C054(H05G,H05H),
 C056(H05A,H05B), C05B(H05I,H05J), C05E(H05K,H05L), C05J(H05C,H05D), C05K(H05M,
 H05N), C05N(H05O,H05P), C05U(H05R,H05S), C05W(H05E,H05F), C060(H06A,H06B),
 C064(H06I,H06J), C065(H06C,H06D), C06D(H06E,H06F), C06E(H06K,H06L), C06I(H06G,
 H06H), C22(H22A,H22B), C4(H4A,H4B), C23(H23A,H23B), C28(H28A,H28B), C5AA(H5AA,
 H5AB), C7AA(H7AA,H7AB), C5BA(H5BA,H5BB), C11(H11A,H11B), C6AA(H6AA,H6AB),
 C8AA(H8AA,H8AB), C7BA(H7BA,H7BB), C19(H19A,H19B), C25(H25A,H25B), C26(H26A,
 H26B), C27(H27A,H27B), C29(H29A,H29B), C2BA(H2BA,H2BB), C0CA(H0CA,H0CB),
 C1CA(H1CA,H1CB), C9BA(H9BA,H9BB), C20(H20A,H20B), C1DA(H1DA,H1DB), C9CA(H9CA,
 H9CB), C4DA(H4DA,H4DB), C3DA(H3DA,H3DB), C9DA(H9DA,H9DB), C5DA(H5DA,H5DB),
 C7DA(H7DA,H7DB), C2DA(H2DA,H2DB), C0EA(H0EA,H0EB), C1EA(H1EA,H1EB), C3EA(H3EA,
 H3EB), C7EA(H7EA,H7EB), C9EA(H9EA,H9EB), C5EA(H5EA,H5EB), C8EA(H8EA,H8EB),
 C6EA(H6EA,H6EB), C4EA(H4EA,H4EB), C43(H43A,H43B), C47(H47A,H47B), C3FA(H3FA,
 H3FB), C4FA(H4FA,H4FB), C36(H36A,H36B), C40(H40A,H40B), C7FA(H7FA,H7FB),
 C6FA(H6FA,H6FB), C37(H37A,H37B), C99(H99A,H99B)
5.c Aromatic/amide H refined with riding coordinates:
 C00U(H00U), C00Z(H00Z), C012(H012), C019(H019), C01B(H01E), C01H(H01H),
 C01J(H01J), C020(H020), C029(H029), C02C(H02C), C02F(H02F), C02H(H02H),
 C02I(H02I), C02V(H02V), C02X(H02X), C033(H033), C03C(H03C), C03I(H03N),
 C03N(H03Q), C03R(H03R), C03X(H03X), C048(H048), C04J(H04J), C04P(H04P),
 C04U(H04U), N058(H058), C05P(H05Q), C16(H16), C8(H8), C2EA(H2EA), C6DA(H6DA),
 C30(H30), C6(H6), C7(H7), C10(H10), C18(H18), C0BA(H0BA), C9AA(H9AA),
 C4CA(H4CA), C2CA(H2CA), C6CA(H6CA), N0DA(H0DA)
5.d Idealised Me refined as rotating group:
 C0DA(H0DB,H0DC,H0DD), C1FA(H1FA,H1FB,H1FC), C2FA(H2FA,H2FB,H2FC), C5FA(H5FA,
 H5FB,H5FC)
5.e Idealised tetrahedral OH refined as rotating group:
 O0AA(H0AA), O4AA(H4AA)
;
_olex2_submission_special_instructions 'No special instructions were received'

loop_
_space_group_symop_operation_xyz
'x, y, z'

loop_
_atom_site_label
_atom_site_type_symbol
_atom_site_fract_x
_atom_site_fract_y
_atom_site_fract_z
_atom_site_U_iso_or_equiv
_atom_site_adp_type
_atom_site_occupancy
_atom_site_site_symmetry_order
_atom_site_calc_flag
_atom_site_refinement_flags_posn
_atom_site_refinement_flags_adp
_atom_site_refinement_flags_occupancy
_atom_site_disorder_assembly
_atom_site_disorder_group
Br02 Br 1.05154(5) 0.62810(4) 0.73003(4) 0.0771(2) Uani 1 1 d . U . . .
Br03 Br 1.32129(6) 0.95525(6) 0.96038(5) 0.1061(4) Uani 1 1 d . U . . .
Br04 Br -0.49048(6) 0.42825(9) 0.00825(6) 0.1231(5) Uani 1 1 d . U . . .
Br05 Br 1.06001(11) 0.93010(8) 1.41716(8) 0.1313(5) Uani 1 1 d . U . . .
Br06 Br -0.25000(11) 0.06169(9) -0.42654(7) 0.1308(5) Uani 1 1 d . U . . .
Br07 Br 0.68760(11) 0.79613(10) 1.13870(7) 0.1354(5) Uani 1 1 d . U . . .
Br08 Br 0.13304(11) 0.22850(9) -0.15608(7) 0.1360(5) Uani 1 1 d . U . . .
O009 O 0.8785(3) 0.7912(3) 1.0098(2) 0.0644(11) Uani 1 1 d . U . . .
O00A O -0.0727(3) 0.4729(2) 0.2765(2) 0.0563(10) Uani 1 1 d . U . . .
N00B N 0.0636(3) 0.5001(2) 0.3643(2) 0.0451(10) Uani 1 1 d . U . . .
C00C C 0.4869(4) 0.7579(4) 0.6329(3) 0.0559(14) Uani 1 1 d . U . . .
O00D O 0.8881(3) 0.7312(3) 0.7148(2) 0.0594(10) Uani 1 1 d . U . . .
O00E O 0.0556(4) 0.1157(3) 0.2088(2) 0.0780(15) Uani 1 1 d . U . . .
O00F O -0.0557(4) 0.2690(3) -0.0205(2) 0.0745(13) Uani 1 1 d . U . . .
O00G O 0.4118(4) 0.4389(3) 0.6455(3) 0.0831(16) Uani 1 1 d . U . . .
N00H N 1.1421(4) 0.7567(3) 1.0459(3) 0.0581(12) Uani 1 1 d . U . . .
O00J O 1.0251(4) 0.6627(3) 1.2947(2) 0.0722(12) Uani 1 1 d . U . . .
N00K N 0.7652(4) 0.7422(3) 0.9020(3) 0.0571(12) Uani 1 1 d . U . . .
N00L N -0.0387(4) 0.1041(3) 0.1019(2) 0.0560(12) Uani 1 1 d . U . . .
O00M O 0.3956(4) 0.3063(3) 0.3629(3) 0.0931(19) Uani 1 1 d . U . . .
O00N O 0.3938(3) 0.6788(3) 0.3782(3) 0.0783(15) Uani 1 1 d . U . . .
N00O N 0.7540(3) 0.6623(3) 0.6291(2) 0.0493(11) Uani 1 1 d . U . . .
N00Q N 0.5656(3) 0.8024(3) 0.6839(3) 0.0525(11) Uani 1 1 d . U . . .
N00R N 0.3062(4) 0.4089(3) 0.5369(3) 0.0567(12) Uani 1 1 d . U . . .
N00S N -0.3244(4) 0.1780(3) -0.0488(3) 0.0615(13) Uani 1 1 d . U . . .
C00U C 0.8778(4) 0.6505(3) 0.7943(3) 0.0446(12) Uani 1 1 d . U . . .
H00U H 0.923762 0.695640 0.816541 0.054 Uiso 1 1 calc R . . . .
O00V O -0.4427(4) 0.1438(3) -0.1523(3) 0.0925(19) Uani 1 1 d . U . . .
C00W C 0.5156(4) 0.6543(3) 0.6713(3) 0.0464(12) Uani 1 1 d . U . . .
C00X C 0.3594(4) 0.5540(3) 0.3659(3) 0.0495(13) Uani 1 1 d . U . . .
N00Y N 0.8578(4) 0.5126(3) 0.8980(2) 0.0615(13) Uani 1 1 d . U . . .
C00Z C 0.4851(4) 0.5806(3) 0.6604(3) 0.0505(13) Uani 1 1 d . U . . .
H00Z H 0.518087 0.562571 0.692494 0.061 Uiso 1 1 calc R . . . .
C012 C 0.3861(4) 0.6309(3) 0.5655(3) 0.0444(12) Uani 1 1 d . U . . .
H012 H 0.353816 0.647815 0.532197 0.053 Uiso 1 1 calc R . . . .
C013 C 0.4634(4) 0.6801(3) 0.6232(3) 0.0463(12) Uani 1 1 d . U . . .
C014 C 0.8504(4) 0.7874(3) 0.9503(3) 0.0528(14) Uani 1 1 d . U . . .
O015 O -0.1976(4) 0.6069(3) 0.1360(4) 0.0901(17) Uani 1 1 d . U . . .
C016 C 0.6775(4) 0.5994(3) 0.5977(2) 0.0445(12) Uani 1 1 d . U . . .
C017 C 0.7080(5) 0.7067(4) 0.9273(3) 0.0665(18) Uani 1 1 d . U . . .
H01A H 0.746282 0.690813 0.961720 0.080 Uiso 1 1 calc R . . . .
H01B H 0.665005 0.660988 0.886922 0.080 Uiso 1 1 calc R . . . .
C018 C 0.0469(4) 0.5732(3) 0.4053(3) 0.0534(14) Uani 1 1 d . U . . .
H01C H 0.013654 0.592755 0.372090 0.064 Uiso 1 1 calc R . . . .
H01D H 0.105599 0.609904 0.436683 0.064 Uiso 1 1 calc R . . . .
C019 C 0.4359(4) 0.5672(3) 0.4228(2) 0.0419(11) Uani 1 1 d . U . . .
H019 H 0.472504 0.616841 0.451497 0.050 Uiso 1 1 calc R . . . .
C01B C 0.6043(4) 0.5913(3) 0.5411(3) 0.0457(12) Uani 1 1 d . U . . .
H01E H 0.596233 0.632664 0.529893 0.055 Uiso 1 1 calc R . . . .
C01D C 0.6271(4) 0.7757(3) 0.7269(3) 0.0472(12) Uani 1 1 d . U . . .
C01E C -0.1819(5) -0.0286(4) -0.2908(3) 0.0635(16) Uani 1 1 d . U . . .
C01F C 0.4082(4) 0.5334(3) 0.6039(3) 0.0479(13) Uani 1 1 d . U . . .
C01G C 1.0544(4) 0.7171(3) 1.1263(3) 0.0484(12) Uani 1 1 d . U . . .
C01H C -0.1899(4) 0.2178(3) 0.0572(3) 0.0527(14) Uani 1 1 d . U . . .
H01H H -0.211760 0.258634 0.081291 0.063 Uiso 1 1 calc R . . . .
O01I O 1.2656(3) 0.8240(4) 1.1469(3) 0.0865(16) Uani 1 1 d . U . . .
C01J C 0.3297(4) 0.4222(3) 0.3358(3) 0.0495(13) Uani 1 1 d . U . . .
H01J H 0.293977 0.372314 0.306457 0.059 Uiso 1 1 calc R . . . .
C01K C 0.4081(4) 0.4360(4) 0.3940(3) 0.0538(14) Uani 1 1 d . U . . .
C01L C 1.0491(5) 0.7440(4) 1.2423(3) 0.0611(15) Uani 1 1 d . U . . .
C01M C 1.0085(5) 0.7182(4) 1.2864(3) 0.0617(16) Uani 1 1 d . U . . .
C01N C -0.2363(4) 0.1730(3) -0.0160(3) 0.0526(13) Uani 1 1 d . U . . .
C01O C 0.9056(4) 0.8298(3) 0.9275(3) 0.0531(14) Uani 1 1 d . U . . .
O01P O 1.0317(4) 0.9971(4) 0.8377(4) 0.0881(16) Uani 1 1 d . U . . .
C01Q C 0.8051(4) 0.5387(3) 0.7951(3) 0.0528(13) Uani 1 1 d . U . . .
C01R C 0.3042(4) 0.4804(3) 0.3209(3) 0.0453(12) Uani 1 1 d . U . . .
C01S C 0.1373(4) 0.3979(3) 0.3732(3) 0.0434(12) Uani 1 1 d . U . . .
C01U C 0.7480(4) 0.5613(3) 0.6922(3) 0.0516(13) Uani 1 1 d . U . . .
C01V C -0.1816(4) 0.4812(4) 0.1002(3) 0.0607(15) Uani 1 1 d . U . . .
C01W C 0.2774(4) 0.5048(3) 0.4954(3) 0.0438(11) Uani 1 1 d . U . . .
C01X C 0.8134(4) 0.6282(3) 0.7258(3) 0.0446(12) Uani 1 1 d . U . . .
C01Y C 1.0558(4) 0.7085(3) 1.0128(3) 0.0496(13) Uani 1 1 d . U . . .
C01Z C 0.0945(4) 0.3963(4) 0.1538(3) 0.0580(15) Uani 1 1 d . U . . .
C020 C 0.1950(4) 0.3754(3) 0.4195(3) 0.0463(12) Uani 1 1 d . U . . .
H020 H 0.189904 0.323457 0.407969 0.056 Uiso 1 1 calc R . . . .
C021 C -0.0575(4) 0.2523(3) 0.1687(3) 0.0454(12) Uani 1 1 d . U . . .
O023 O 0.7609(5) 0.4191(3) 0.7918(2) 0.096(2) Uani 1 1 d . U . . .
C024 C 0.6790(4) 0.5438(3) 0.6229(3) 0.0487(13) Uani 1 1 d . U . . .
C025 C 0.5569(4) 0.4596(3) 0.5150(3) 0.0563(15) Uani 1 1 d . U . . .
C026 C 0.0095(4) 0.2264(3) 0.2054(3) 0.0507(13) Uani 1 1 d . U . . .
C027 C 0.7692(4) 0.7999(3) 0.8209(3) 0.0472(12) Uani 1 1 d . U . . .
C028 C 0.0551(4) 0.4581(4) 0.1657(3) 0.0527(13) Uani 1 1 d . U . . .
C029 C -0.1251(4) 0.0977(3) -0.0128(3) 0.0506(13) Uani 1 1 d . U . . .
H029 H -0.101499 0.057248 -0.035390 0.061 Uiso 1 1 calc R . . . .
C02C C 0.1071(4) 0.5271(4) 0.2156(3) 0.0519(13) Uani 1 1 d . U . . .
H02C H 0.083269 0.570230 0.220868 0.062 Uiso 1 1 calc R . . . .
C02E C 1.1290(5) 0.7215(5) 0.7937(4) 0.0702(18) Uani 1 1 d . U . . .
C02F C -0.0889(4) 0.4987(4) 0.1402(3) 0.0572(14) Uani 1 1 d . U . . .
H02F H -0.060939 0.545824 0.180145 0.069 Uiso 1 1 calc R . . . .
C02H C 0.0704(4) 0.2713(3) 0.2713(3) 0.0515(13) Uani 1 1 d . U . . .
H02H H 0.115107 0.251556 0.294261 0.062 Uiso 1 1 calc R . . . .
C02I C 0.6208(4) 0.4749(3) 0.5800(3) 0.0558(14) Uani 1 1 d . U . . .
H02I H 0.624415 0.436076 0.595455 0.067 Uiso 1 1 calc R . . . .
C02J C 0.5975(4) 0.7062(3) 0.7265(3) 0.0541(14) Uani 1 1 d . U . . .
C02K C -0.1125(4) 0.2027(3) 0.0943(3) 0.0530(13) Uani 1 1 d . U . . .
C02L C -0.0385(4) 0.4477(4) 0.1216(3) 0.0571(15) Uani 1 1 d . U . . .
C02N C 0.2236(4) 0.4700(4) 0.2617(3) 0.0492(12) Uani 1 1 d . U . . .
C02O C 0.8619(4) 0.8395(3) 0.8634(3) 0.0489(13) Uani 1 1 d . U . . .
N02P N 1.1330(4) 0.9247(3) 0.8436(3) 0.0672(14) Uani 1 1 d . U . . .
C02Q C -0.2185(5) 0.0247(3) -0.2428(3) 0.0581(15) Uani 1 1 d . U . . .
C02R C 0.8723(4) 0.6053(3) 0.8279(3) 0.0515(13) Uani 1 1 d . U . . .
O02S O -0.1931(4) -0.0946(3) -0.3003(2) 0.0719(13) Uani 1 1 d . U . . .
C02T C 0.1966(4) 0.5350(4) 0.2597(3) 0.0522(13) Uani 1 1 d . U . . .
C02U C -0.3650(5) 0.1427(4) -0.1229(3) 0.0670(18) Uani 1 1 d . U . . .
C02V C 0.7425(5) 0.5158(3) 0.7271(3) 0.0550(14) Uani 1 1 d . U . . .
H02V H 0.697094 0.470293 0.704783 0.066 Uiso 1 1 calc R . . . .
N02W N -0.3064(4) 0.5238(4) 0.1341(4) 0.0765(16) Uani 1 1 d . U . . .
C02X C 1.0057(4) 0.6875(3) 0.9403(3) 0.0501(13) Uani 1 1 d . U . . .
H02X H 1.023740 0.714936 0.917104 0.060 Uiso 1 1 calc R . . . .
N02Y N 0.0544(4) 0.3296(3) 0.0882(2) 0.0573(12) Uani 1 1 d . U . . .
C031 C -0.1938(4) 0.1191(3) -0.0521(3) 0.0512(13) Uani 1 1 d . U . . .
C032 C -0.0908(4) 0.1375(3) 0.0621(3) 0.0512(13) Uani 1 1 d . U . . .
C033 C -0.0616(4) 0.3256(3) 0.2023(3) 0.0468(12) Uani 1 1 d . U . . .
H033 H -0.108189 0.343955 0.179335 0.056 Uiso 1 1 calc R . . . .
C034 C 0.0021(4) 0.3741(3) 0.2703(3) 0.0471(12) Uani 1 1 d . U . . .
C035 C 0.9114(5) 0.5858(3) 0.9372(3) 0.0580(15) Uani 1 1 d . U . . .
C036 C -0.2319(5) 0.0889(3) -0.1299(3) 0.0558(14) Uani 1 1 d . U . . .
N038 N 0.5105(5) 0.3857(3) 0.4637(3) 0.0771(18) Uani 1 1 d . U . . .
C039 C 0.9319(4) 0.6283(3) 0.9037(3) 0.0509(13) Uani 1 1 d . U . . .
C03B C 0.0683(4) 0.3462(3) 0.3059(2) 0.0449(12) Uani 1 1 d . U . . .
C03C C 0.9966(4) 0.8605(3) 0.9654(3) 0.0490(13) Uani 1 1 d . U . . .
H03C H 1.024464 0.854361 1.007178 0.059 Uiso 1 1 calc R . . . .
C03D C -0.0575(5) 0.0208(4) 0.0723(3) 0.0617(16) Uani 1 1 d . U . . .
H03A H -0.019071 0.006507 0.108027 0.074 Uiso 1 1 calc R . . . .
H03B H -0.040283 0.001820 0.030376 0.074 Uiso 1 1 calc R . . . .
C03E C 0.3779(4) 0.4567(3) 0.5987(3) 0.0547(14) Uani 1 1 d . U . . .
C03F C 1.1345(4) 0.7744(3) 1.1596(3) 0.0503(13) Uani 1 1 d . U . . .
C03H C 1.1961(5) 0.7586(4) 1.0047(4) 0.0678(17) Uani 1 1 d . U . . .
H03L H 1.246181 0.804455 1.032592 0.081 Uiso 1 1 calc R . . . .
H03M H 1.158306 0.762824 0.961814 0.081 Uiso 1 1 calc R . . . .
C03I C 1.0120(5) 0.7027(4) 1.1688(3) 0.0547(14) Uani 1 1 d . U . . .
H03N H 0.957693 0.664523 1.147591 0.066 Uiso 1 1 calc R . . . .
C03J C 1.1748(6) 0.6149(5) 0.9220(4) 0.0719(18) Uani 1 1 d . U . . .
H03O H 1.125371 0.625799 0.889807 0.086 Uiso 1 1 calc R . . . .
H03P H 1.210429 0.589389 0.894460 0.086 Uiso 1 1 calc R . . . .
C03K C 1.0080(4) 0.9077(3) 0.8814(3) 0.0558(14) Uani 1 1 d . U . . .
C03N C 1.1685(4) 0.8139(4) 1.2333(3) 0.0610(16) Uani 1 1 d . U . . .
H03Q H 1.222937 0.852146 1.256127 0.073 Uiso 1 1 calc R . . . .
C03Q C -0.0814(4) 0.3781(4) 0.0613(3) 0.0574(15) Uani 1 1 d . U . . .
C03R C 1.0479(4) 0.8996(4) 0.9445(3) 0.0584(15) Uani 1 1 d . U . . .
H03R H 1.110335 0.921403 0.972198 0.070 Uiso 1 1 calc R . . . .
C03S C -0.4254(4) 0.4075(5) 0.0824(3) 0.0644(16) Uani 1 1 d . U . . .
C03T C -0.0067(5) 0.5665(4) 0.4494(4) 0.0699(18) Uani 1 1 d . U . . .
H03D H -0.061922 0.525523 0.418220 0.084 Uiso 1 1 calc R . . . .
H03E H -0.026365 0.613746 0.466977 0.084 Uiso 1 1 calc R . . . .
C03V C 0.5418(6) 0.8575(5) 0.8477(4) 0.080(2) Uani 1 1 d . U . . .
H03F H 0.526196 0.811354 0.803358 0.096 Uiso 1 1 calc R . . . .
H03G H 0.485566 0.863941 0.856892 0.096 Uiso 1 1 calc R . . . .
C03W C -0.1571(6) -0.0179(4) 0.0507(4) 0.0685(17) Uani 1 1 d . U . . .
H03H H -0.163136 -0.072880 0.031801 0.082 Uiso 1 1 calc R . . . .
H03I H -0.194451 -0.007530 0.011584 0.082 Uiso 1 1 calc R . . . .
C03X C 1.1261(4) 0.7990(4) 1.2721(3) 0.0556(14) Uani 1 1 d . U . . .
H03X H 1.150453 0.827573 1.321986 0.067 Uiso 1 1 calc R . . . .
C03Y C 0.0427(5) 0.5509(5) 0.5141(3) 0.0699(18) Uani 1 1 d . U . . .
H03J H 0.108171 0.573804 0.531859 0.084 Uiso 1 1 calc R . . . .
H03K H 0.020395 0.575852 0.552309 0.084 Uiso 1 1 calc R . . . .
C044 C -0.5289(6) 0.4641(6) 0.2389(5) 0.093(2) Uani 1 1 d . U . . .
H04G H -0.590654 0.462082 0.239625 0.111 Uiso 1 1 calc R . . . .
H04H H -0.533181 0.446878 0.189216 0.111 Uiso 1 1 calc R . . . .
N047 N 0.2563(3) 0.6052(3) 0.2983(3) 0.0576(12) Uani 1 1 d . U . . .
C048 C 0.9473(4) 0.6153(4) 1.0111(3) 0.0533(13) Uani 1 1 d . U . . .
H048 H 0.924503 0.591105 1.034843 0.064 Uiso 1 1 calc R . . . .
C049 C 1.2216(5) 0.7284(5) 0.8315(4) 0.0712(17) Uani 1 1 d . U . . .
C04D C 1.0570(4) 0.9444(4) 0.8521(4) 0.0614(16) Uani 1 1 d . U . . .
C04F C 0.6126(6) 0.8473(5) 0.9121(4) 0.081(2) Uani 1 1 d . U . . .
H04A H 0.671793 0.849322 0.906455 0.098 Uiso 1 1 calc R . . . .
H04B H 0.620969 0.890360 0.956998 0.098 Uiso 1 1 calc R . . . .
C04G C 0.0294(6) 0.4670(5) 0.4975(4) 0.0745(19) Uani 1 1 d . U . . .
H04C H 0.029974 0.438316 0.449778 0.089 Uiso 1 1 calc R . . . .
H04D H -0.029960 0.447962 0.497871 0.089 Uiso 1 1 calc R . . . .
C04J C 1.2761(5) 0.7982(5) 0.8804(4) 0.0714(18) Uani 1 1 d . U . . .
H04J H 1.336423 0.802412 0.908611 0.086 Uiso 1 1 calc R . . . .
C04K C 1.2365(5) 0.6902(5) 0.9815(4) 0.0725(18) Uani 1 1 d . U . . .
H04I H 1.285805 0.704270 0.966861 0.087 Uiso 1 1 calc R . . . .
H04K H 1.264861 0.681346 1.023780 0.087 Uiso 1 1 calc R . . . .
C04L C 0.8724(7) 0.4536(4) 0.9261(4) 0.080(2) Uani 1 1 d . U . . .
H04L H 0.833106 0.403905 0.889964 0.096 Uiso 1 1 calc R . . . .
H04M H 0.857175 0.466799 0.968950 0.096 Uiso 1 1 calc R . . . .
C04O C 1.1543(5) 0.8591(4) 0.8462(4) 0.0659(17) Uani 1 1 d . U . . .
C04P C -0.4629(5) 0.3491(4) 0.0913(4) 0.0695(18) Uani 1 1 d . U . . .
H04P H -0.521949 0.319871 0.059410 0.083 Uiso 1 1 calc R . . . .
C04R C -0.3138(5) 0.0684(4) 0.0546(4) 0.0708(18) Uani 1 1 d . U . . .
H04E H -0.360179 0.020664 0.033015 0.085 Uiso 1 1 calc R . . . .
H04F H -0.287302 0.068679 0.019339 0.085 Uiso 1 1 calc R . . . .
C04S C 0.9813(7) 0.4505(5) 0.9457(4) 0.082(2) Uani 1 1 d . U . . .
H04N H 1.017771 0.499469 0.985258 0.098 Uiso 1 1 calc R . . . .
H04O H 0.990006 0.411866 0.963793 0.098 Uiso 1 1 calc R . . . .
C04T C 0.7982(7) 0.8401(7) 1.2208(5) 0.095(2) Uani 1 1 d . U . . .
C04U C -0.3433(5) 0.0833(4) -0.2350(3) 0.0631(16) Uani 1 1 d . U . . .
H04U H -0.397548 0.094830 -0.256835 0.076 Uiso 1 1 calc R . . . .
C04V C -0.0287(4) 0.3221(4) 0.0386(3) 0.0586(15) Uani 1 1 d . U . . .
C04Y C 0.7690(4) 0.7033(4) 0.5877(4) 0.0641(16) Uani 1 1 d . U . . .
H04Q H 0.804089 0.755525 0.620448 0.077 Uiso 1 1 calc R . . . .
H04R H 0.709904 0.705587 0.557698 0.077 Uiso 1 1 calc R . . . .
C052 C -0.3092(5) 0.1054(4) -0.1605(3) 0.0611(15) Uani 1 1 d . U . . .
N053 N 1.2579(5) 0.6629(4) 0.8132(4) 0.0848(18) Uani 1 1 d . U . . .
H053 H 1.265203 0.644843 0.844889 0.102 Uiso 1 1 d R . . . .
C054 C -0.4861(6) 0.4160(5) 0.2694(4) 0.084(2) Uani 1 1 d . U . . .
H05G H -0.473918 0.438883 0.320805 0.101 Uiso 1 1 calc R . . . .
H05H H -0.427136 0.414955 0.263662 0.101 Uiso 1 1 calc R . . . .
C055 C 1.2435(4) 0.8627(5) 0.8888(4) 0.075(2) Uani 1 1 d . U . . .
C056 C 0.5792(5) 0.8836(4) 0.7081(4) 0.0643(17) Uani 1 1 d . U . . .
H05A H 0.553418 0.894828 0.666972 0.077 Uiso 1 1 calc R . . . .
H05B H 0.644826 0.907323 0.730227 0.077 Uiso 1 1 calc R . . . .
N058 N 0.7548(8) 0.9562(5) 1.2552(6) 0.116(2) Uani 1 1 d . U . . .
H058 H 0.724248 0.952876 1.212991 0.139 Uiso 1 1 calc R . . . .
C05B C 0.6682(11) 0.8713(9) 1.3885(7) 0.131(4) Uani 1 1 d D U . . .
H05I H 0.651241 0.903558 1.427578 0.158 Uiso 1 1 calc R . . . .
H05J H 0.620144 0.824104 1.360296 0.158 Uiso 1 1 calc R . . . .
C05E C 1.0195(8) 0.4354(6) 0.8920(5) 0.095(2) Uani 1 1 d . U . . .
H05K H 0.972005 0.398334 0.847008 0.114 Uiso 1 1 calc R . . . .
H05L H 1.068437 0.410152 0.903733 0.114 Uiso 1 1 calc R . . . .
C05J C 0.1100(5) 0.4544(5) 0.5562(4) 0.079(2) Uani 1 1 d . U . . .
H05C H 0.169337 0.480738 0.561283 0.095 Uiso 1 1 calc R . . . .
H05D H 0.103450 0.476670 0.602664 0.095 Uiso 1 1 calc R . . . .
C05K C -0.3522(6) 0.5889(6) 0.1618(6) 0.091(2) Uani 1 1 d . U . . .
H05M H -0.304296 0.633422 0.199430 0.109 Uiso 1 1 calc R . . . .
H05N H -0.381102 0.602280 0.122583 0.109 Uiso 1 1 calc R . . . .
C05N C 0.2112(6) 0.4472(6) 0.0741(5) 0.094(2) Uani 1 1 d . U . . .
H05O H 0.150957 0.447520 0.077601 0.113 Uiso 1 1 calc R . . . .
H05P H 0.206402 0.448870 0.028638 0.113 Uiso 1 1 calc R . . . .
C05O C 0.9491(8) 0.8911(6) 1.3365(6) 0.098(3) Uani 1 1 d . U . . .
C05P C 0.9011(8) 0.9404(6) 1.3222(6) 0.102(3) Uani 1 1 d . U . . .
H05Q H 0.925267 0.993013 1.349457 0.122 Uiso 1 1 calc R . . . .
C05U C 0.1620(7) 0.3035(6) 0.0263(4) 0.092(2) Uani 1 1 d . U . . .
H05R H 0.119867 0.309660 -0.013780 0.110 Uiso 1 1 calc R . . . .
H05S H 0.189790 0.261997 0.006480 0.110 Uiso 1 1 calc R . . . .
C05W C 0.0180(10) 0.0183(8) -0.3940(8) 0.136(4) Uani 1 1 d . U . . .
H05E H -0.011076 -0.000729 -0.445987 0.164 Uiso 1 1 calc R . . . .
H05F H -0.000193 0.065323 -0.372451 0.164 Uiso 1 1 calc R . . . .
C060 C 0.1932(6) 0.3520(5) 0.5715(4) 0.078(2) Uani 1 1 d . U . . .
H06A H 0.222494 0.392504 0.620176 0.094 Uiso 1 1 calc R . . . .
H06B H 0.174787 0.305285 0.575859 0.094 Uiso 1 1 calc R . . . .
C064 C -0.4705(7) 0.5437(7) 0.2833(5) 0.112(3) Uani 1 1 d . U . . .
H06I H -0.445690 0.551086 0.333093 0.134 Uiso 1 1 calc R . . . .
H06J H -0.510263 0.578713 0.280967 0.134 Uiso 1 1 calc R . . . .
C065 C 1.1778(6) 0.9610(6) 0.8092(5) 0.085(2) Uani 1 1 d . U . . .
H06C H 1.215132 1.011057 0.846119 0.102 Uiso 1 1 calc R . . . .
H06D H 1.129557 0.969653 0.774232 0.102 Uiso 1 1 calc R . . . .
C06D C -0.1167(8) -0.0591(5) -0.3844(5) 0.096(2) Uani 1 1 d . U . . .
H06E H -0.131350 -0.109954 -0.386644 0.116 Uiso 1 1 calc R . . . .
H06F H -0.153586 -0.061037 -0.430592 0.116 Uiso 1 1 calc R . . . .
C06E C 0.7081(7) 0.4485(8) 0.4433(5) 0.118(4) Uani 1 1 d . U . . .
H06K H 0.713993 0.432333 0.396609 0.141 Uiso 1 1 calc R . . . .
H06L H 0.648405 0.460687 0.437744 0.141 Uiso 1 1 calc R . . . .
N06H N 0.9616(6) 0.7621(4) 1.3187(4) 0.0863(18) Uani 1 1 d . U . . .
C06I C 1.3390(7) 0.6668(7) 0.7940(6) 0.120(3) Uani 1 1 d D U . . .
H06G H 1.344130 0.614960 0.768941 0.145 Uiso 1 1 calc R . . . .
H06H H 1.393316 0.692401 0.837965 0.145 Uiso 1 1 calc R . . . .
C9 C 0.4602(4) 0.5086(3) 0.4386(3) 0.0475(12) Uani 1 1 d . U . . .
C16 C 0.1725(4) 0.4000(3) 0.2074(3) 0.0456(12) Uani 1 1 d . U . . .
H16 H 0.190302 0.355388 0.206688 0.055 Uiso 1 1 calc R . . . .
C17 C 0.3399(4) 0.6191(4) 0.3494(3) 0.0563(14) Uani 1 1 d . U . . .
C22 C 0.2473(5) 0.6645(4) 0.2717(4) 0.072(2) Uani 1 1 d . U . . .
H22A H 0.182232 0.662492 0.251004 0.086 Uiso 1 1 calc R . . . .
H22B H 0.276342 0.714374 0.312238 0.086 Uiso 1 1 calc R . . . .
C24 C 0.4353(5) 0.3694(4) 0.4040(3) 0.0684(18) Uani 1 1 d . U . . .
Br1 Br -0.25796(6) 0.33826(5) 0.25362(4) 0.0791(2) Uani 1 1 d . U . . .
O3AA O 0.4337(3) 0.7832(2) 0.5992(2) 0.0649(12) Uani 1 1 d . U . . .
C1BA C 0.1386(4) 0.4763(3) 0.3966(3) 0.0467(12) Uani 1 1 d . U . . .
C3 C 0.3551(4) 0.5572(3) 0.5557(2) 0.0437(11) Uani 1 1 d . U . . .
C5 C 0.2608(4) 0.4297(3) 0.4833(3) 0.0431(11) Uani 1 1 d . U . . .
C8 C 0.2131(4) 0.5274(3) 0.4524(3) 0.0430(11) Uani 1 1 d . U . . .
H8 H 0.221116 0.579122 0.462230 0.052 Uiso 1 1 calc R . . . .
C2EA C 1.0997(4) 0.7885(4) 0.8024(3) 0.0598(15) Uani 1 1 d . U . . .
H2EA H 1.038466 0.784357 0.776200 0.072 Uiso 1 1 calc R . . . .
C6DA C -0.2230(5) 0.4154(4) 0.0426(3) 0.0652(15) Uani 1 1 d . U . . .
H6DA H -0.286134 0.404822 0.017109 0.078 Uiso 1 1 calc R . . . .
C30 C -0.1735(5) 0.3613(4) 0.0192(3) 0.0680(15) Uani 1 1 d . U . . .
H30 H -0.201420 0.316046 -0.022863 0.082 Uiso 1 1 calc R . . . .
C1 C -0.0059(4) 0.4512(3) 0.3024(3) 0.0440(12) Uani 1 1 d . U . . .
C0AA C 0.7274(4) 0.7434(3) 0.8360(3) 0.0499(13) Uani 1 1 d . U . . .
C1AA C 0.5392(4) 0.5197(3) 0.4984(3) 0.0485(12) Uani 1 1 d . U . . .
C4 C 0.2635(6) 0.3414(4) 0.5392(4) 0.0715(19) Uani 1 1 d . U . . .
H4A H 0.311020 0.324050 0.566315 0.086 Uiso 1 1 calc R . . . .
H4B H 0.235270 0.301171 0.490311 0.086 Uiso 1 1 calc R . . . .
C2AA C -0.4184(5) 0.3309(4) 0.1449(4) 0.0675(17) Uani 1 1 d . U . . .
C6 C 0.6484(4) 0.6935(3) 0.7841(3) 0.0504(13) Uani 1 1 d . U . . .
H6 H 0.627441 0.648912 0.787454 0.060 Uiso 1 1 calc R . . . .
C7 C 0.7156(4) 0.8177(4) 0.7686(3) 0.0531(14) Uani 1 1 d . U . . .
H7 H 0.739564 0.858621 0.761354 0.064 Uiso 1 1 calc R . . . .
C4AA C -0.2311(5) 0.5412(5) 0.1239(4) 0.0715(19) Uani 1 1 d . U . . .
C3AA C -0.3391(4) 0.4512(4) 0.1297(4) 0.0644(16) Uani 1 1 d . U . . .
C10 C -0.2884(5) 0.4290(4) 0.1786(3) 0.0574(15) Uani 1 1 d . U . . .
H10 H -0.227852 0.456235 0.208212 0.069 Uiso 1 1 calc R . . . .
C8BA C -0.3272(5) 0.3658(4) 0.1842(3) 0.0600(15) Uani 1 1 d . U . . .
C13 C 0.0140(5) 0.1434(4) 0.1720(3) 0.0600(16) Uani 1 1 d . U . . .
C14 C 0.8216(4) 0.6785(3) 0.6910(3) 0.0458(12) Uani 1 1 d . U . . .
C18 C 0.9144(4) 0.8784(3) 0.8441(3) 0.0560(15) Uani 1 1 d . U . . .
H18 H 0.886822 0.886423 0.803273 0.067 Uiso 1 1 calc R . . . .
C23 C 0.5608(8) 0.3264(5) 0.4632(5) 0.101(3) Uani 1 1 d . U . . .
H23A H 0.516817 0.276926 0.437665 0.121 Uiso 1 1 calc R . . . .
H23B H 0.591410 0.333984 0.512664 0.121 Uiso 1 1 calc R . . . .
C28 C -0.3787(5) 0.2051(4) -0.0089(3) 0.0683(18) Uani 1 1 d . U . . .
H28A H -0.428219 0.219984 -0.036944 0.082 Uiso 1 1 calc R . . . .
H28B H -0.341325 0.250794 0.034474 0.082 Uiso 1 1 calc R . . . .
C5AA C -0.3593(5) 0.1350(4) 0.0727(4) 0.0710(18) Uani 1 1 d . U . . .
H5AA H -0.394586 0.128349 0.100975 0.085 Uiso 1 1 calc R . . . .
H5AB H -0.310757 0.181543 0.103723 0.085 Uiso 1 1 calc R . . . .
C0BA C -0.2966(5) 0.0447(4) -0.2754(3) 0.0657(17) Uani 1 1 d . U . . .
H0BA H -0.317080 0.031760 -0.324631 0.079 Uiso 1 1 calc R . . . .
C6BA C 1.1845(5) 0.7870(4) 1.1183(3) 0.0644(16) Uani 1 1 d . U . . .
N1BA N -0.1423(6) -0.0047(3) -0.3272(3) 0.0822(18) Uani 1 1 d . U . . .
C9AA C -0.1857(5) 0.0484(3) -0.1702(3) 0.0548(14) Uani 1 1 d . U . . .
H9AA H -0.131666 0.037142 -0.147792 0.066 Uiso 1 1 calc R . . . .
C7AA C 0.5795(6) 0.9243(4) 0.8381(4) 0.079(2) Uani 1 1 d . U . . .
H7AA H 0.644893 0.928551 0.847613 0.094 Uiso 1 1 calc R . . . .
H7AB H 0.572982 0.970641 0.873174 0.094 Uiso 1 1 calc R . . . .
C3BA C 0.8053(5) 0.4841(4) 0.8271(3) 0.0610(16) Uani 1 1 d . U . . .
C5BA C 1.0559(7) 0.4951(5) 0.8783(5) 0.086(2) Uani 1 1 d . U . . .
H5BA H 1.006067 0.516741 0.860101 0.104 Uiso 1 1 calc R . . . .
H5BB H 1.080303 0.473602 0.840678 0.104 Uiso 1 1 calc R . . . .
C4BA C 1.0166(4) 0.6802(3) 1.0493(3) 0.0493(13) Uani 1 1 d . U . . .
C11 C -0.1972(6) 0.0055(5) 0.1099(4) 0.081(2) Uani 1 1 d . U . . .
H11A H -0.243894 -0.038245 0.099572 0.097 Uiso 1 1 calc R . . . .
H11B H -0.148320 0.016300 0.155204 0.097 Uiso 1 1 calc R . . . .
N12 N -0.4656(5) 0.2756(4) 0.1570(4) 0.0836(18) Uani 1 1 d . U . . .
H12 H -0.430395 0.268870 0.192644 0.100 Uiso 1 1 d R . . . .
C6AA C 0.5327(5) 0.9188(4) 0.7641(4) 0.0737(19) Uani 1 1 d . U . . .
H6AA H 0.528731 0.969853 0.768364 0.088 Uiso 1 1 calc R . . . .
H6AB H 0.470053 0.888050 0.744793 0.088 Uiso 1 1 calc R . . . .
C8AA C 0.5852(6) 0.7756(5) 0.9179(4) 0.090(2) Uani 1 1 d . U . . .
H8AA H 0.535213 0.779461 0.935793 0.108 Uiso 1 1 calc R . . . .
H8AB H 0.561459 0.733605 0.869861 0.108 Uiso 1 1 calc R . . . .
C7BA C 0.2474(6) 0.5924(5) 0.1480(5) 0.084(2) Uani 1 1 d . U . . .
H7BA H 0.254730 0.609221 0.112442 0.101 Uiso 1 1 calc R . . . .
H7BB H 0.181726 0.578541 0.137412 0.101 Uiso 1 1 calc R . . . .
C19 C 0.2324(7) 0.3721(7) 0.0706(4) 0.099(3) Uani 1 1 d . U . . .
H19A H 0.284025 0.366320 0.054747 0.119 Uiso 1 1 calc R . . . .
H19B H 0.253262 0.376228 0.119452 0.119 Uiso 1 1 calc R . . . .
C25 C -0.4223(7) 0.5734(6) 0.1909(6) 0.096(2) Uani 1 1 d . U . . .
H25A H -0.466248 0.525453 0.155596 0.115 Uiso 1 1 calc R . . . .
H25B H -0.455590 0.613618 0.196426 0.115 Uiso 1 1 calc R . . . .
C26 C 0.2881(5) 0.6572(5) 0.2174(5) 0.082(2) Uani 1 1 d . U . . .
H26A H 0.287778 0.703166 0.209469 0.098 Uiso 1 1 calc R . . . .
H26B H 0.352190 0.656604 0.238109 0.098 Uiso 1 1 calc R . . . .
C27 C 1.1325(6) 0.5601(5) 0.9442(4) 0.0744(18) Uani 1 1 d . U . . .
H27A H 1.106812 0.587153 0.979533 0.089 Uiso 1 1 calc R . . . .
H27B H 1.179521 0.538647 0.966432 0.089 Uiso 1 1 calc R . . . .
C0FA C -0.1063(8) 0.0743(5) -0.3045(4) 0.091(2) Uani 1 1 d . U . . .
C29 C 0.1136(6) 0.2840(4) 0.0622(4) 0.0733(19) Uani 1 1 d . U . . .
H29A H 0.157879 0.281373 0.103479 0.088 Uiso 1 1 calc R . . . .
H29B H 0.075810 0.232392 0.030677 0.088 Uiso 1 1 calc R . . . .
C2BA C -0.5526(7) 0.2816(6) 0.1635(6) 0.096(2) Uani 1 1 d . U . . .
H2BA H -0.587963 0.231113 0.150951 0.115 Uiso 1 1 calc R . . . .
H2BB H -0.586665 0.300115 0.129727 0.115 Uiso 1 1 calc R . . . .
C4CA C -0.0269(7) 0.1111(5) -0.2463(5) 0.091(2) Uani 1 1 d . U . . .
H4CA H -0.004661 0.089257 -0.214654 0.110 Uiso 1 1 calc R . . . .
C3CA C 0.9251(7) 0.8147(5) 1.2952(4) 0.0789(19) Uani 1 1 d . U . . .
C0CA C 0.7718(6) 0.5907(7) 0.4808(4) 0.093(3) Uani 1 1 d . U . . .
H0CA H 0.794527 0.586616 0.442691 0.112 Uiso 1 1 calc R . . . .
H0CB H 0.706627 0.589244 0.462574 0.112 Uiso 1 1 calc R . . . .
C1CA C 0.8190(5) 0.6660(6) 0.5416(4) 0.087(2) Uani 1 1 d . U . . .
H1CA H 0.836871 0.700494 0.522321 0.105 Uiso 1 1 calc R . . . .
H1CB H 0.875375 0.660670 0.572225 0.105 Uiso 1 1 calc R . . . .
C9BA C 0.7809(6) 0.5206(7) 0.4949(4) 0.102(3) Uani 1 1 d . U . . .
H9BA H 0.840319 0.510597 0.494605 0.123 Uiso 1 1 calc R . . . .
H9BB H 0.781509 0.532546 0.543021 0.123 Uiso 1 1 calc R . . . .
C2CA C 0.8453(7) 0.7887(6) 1.2329(5) 0.086(2) Uani 1 1 d . U . . .
H2CA H 0.825002 0.737045 1.200592 0.104 Uiso 1 1 calc R . . . .
C20 C 0.7077(8) 0.3813(8) 0.4623(6) 0.140(5) Uani 1 1 d . U . . .
H20A H 0.758453 0.359624 0.453604 0.168 Uiso 1 1 calc R . . . .
H20B H 0.721023 0.400998 0.513749 0.168 Uiso 1 1 calc R . . . .
C6CA C -0.0902(9) 0.1781(6) -0.3357(6) 0.104(3) Uani 1 1 d . U . . .
H6CA H -0.113318 0.199688 -0.367366 0.125 Uiso 1 1 calc R . . . .
C5CA C -0.1393(9) 0.1145(6) -0.3450(5) 0.105(3) Uani 1 1 d . U . . .
C7CA C 0.0212(8) 0.1824(5) -0.2344(6) 0.098(2) Uani 1 1 d . U . . .
C1DA C 0.2809(6) 0.5229(5) 0.1368(4) 0.0796(19) Uani 1 1 d . U . . .
H1DA H 0.297320 0.516687 0.181281 0.096 Uiso 1 1 calc R . . . .
H1DB H 0.336731 0.529561 0.126820 0.096 Uiso 1 1 calc R . . . .
C9CA C -0.0200(10) -0.0386(7) -0.3729(6) 0.120(3) Uani 1 1 d . U . . .
H9CA H -0.003924 -0.085921 -0.397041 0.144 Uiso 1 1 calc R . . . .
H9CB H 0.013937 -0.020899 -0.321554 0.144 Uiso 1 1 calc R . . . .
N0DA N 0.0425(9) 0.2754(5) -0.2790(5) 0.128(3) Uani 1 1 d . U . . .
H0DA H 0.071644 0.314948 -0.238406 0.154 Uiso 1 1 calc R . . . .
C8CA C -0.0067(8) 0.2143(5) -0.2816(5) 0.098(2) Uani 1 1 d . U . . .
C4DA C -0.2389(6) 0.0722(5) 0.1204(4) 0.0757(19) Uani 1 1 d . U . . .
H4DA H -0.190086 0.117658 0.138584 0.091 Uiso 1 1 calc R . . . .
H4DB H -0.264410 0.078625 0.157520 0.091 Uiso 1 1 calc R . . . .
C3DA C 0.1078(6) 0.3708(5) 0.5355(4) 0.084(2) Uani 1 1 d . U . . .
H3DA H 0.057880 0.348794 0.545208 0.101 Uiso 1 1 calc R . . . .
H3DB H 0.092866 0.345709 0.483745 0.101 Uiso 1 1 calc R . . . .
C9DA C 0.6550(6) 0.7576(5) 0.9622(4) 0.081(2) Uani 1 1 d . U . . .
H9DA H 0.628007 0.733453 0.986232 0.098 Uiso 1 1 calc R . . . .
H9DB H 0.698210 0.805197 0.999334 0.098 Uiso 1 1 calc R . . . .
C5DA C -0.5429(7) 0.3333(6) 0.2364(6) 0.102(3) Uani 1 1 d . U . . .
H5DA H -0.515812 0.310252 0.268234 0.123 Uiso 1 1 calc R . . . .
H5DB H -0.604423 0.335298 0.236592 0.123 Uiso 1 1 calc R . . . .
C7DA C -0.3858(8) 0.5685(6) 0.2626(5) 0.102(3) Uani 1 1 d . U . . .
H7DA H -0.347149 0.617900 0.300001 0.123 Uiso 1 1 calc R . . . .
H7DB H -0.348483 0.531140 0.259290 0.123 Uiso 1 1 calc R . . . .
C2DA C 0.9230(10) 0.7343(7) 1.3632(6) 0.118(3) Uani 1 1 d D U . . .
H2DA H 0.883387 0.683295 1.331993 0.142 Uiso 1 1 calc R . . . .
H2DB H 0.973876 0.729716 1.399465 0.142 Uiso 1 1 calc R . . . .
C8DA C 0.8118(8) 0.9116(6) 1.2646(6) 0.100(2) Uani 1 1 d . U . . .
C0EA C -0.4209(5) 0.1479(5) 0.0132(4) 0.081(2) Uani 1 1 d . U . . .
H0EA H -0.471529 0.165111 0.026522 0.097 Uiso 1 1 calc R . . . .
H0EB H -0.447097 0.098862 -0.028935 0.097 Uiso 1 1 calc R . . . .
C1EA C 0.6322(9) 0.3244(7) 0.4289(7) 0.137(4) Uani 1 1 d . U . . .
H1EA H 0.651729 0.276996 0.422315 0.164 Uiso 1 1 calc R . . . .
H1EB H 0.601759 0.321577 0.381142 0.164 Uiso 1 1 calc R . . . .
C3EA C 0.1152(12) 0.0369(8) -0.3753(9) 0.145(4) Uani 1 1 d . U . . .
H3EA H 0.135563 -0.009588 -0.394484 0.174 Uiso 1 1 calc R . . . .
H3EB H 0.145793 0.060565 -0.323133 0.174 Uiso 1 1 calc R . . . .
C7EA C 0.6710(10) 0.9097(7) 1.3432(7) 0.132(4) Uani 1 1 d D U . . .
H7EA H 0.610919 0.920178 1.326797 0.158 Uiso 1 1 calc R . . . .
H7EB H 0.679114 0.873870 1.300832 0.158 Uiso 1 1 calc R . . . .
C9EA C 0.7463(10) 1.0134(7) 1.3233(7) 0.123(3) Uani 1 1 d D U . . .
H9EA H 0.799348 1.056846 1.347506 0.148 Uiso 1 1 calc R . . . .
H9EB H 0.691585 1.032072 1.309709 0.148 Uiso 1 1 calc R . . . .
C5EA C 0.7837(11) 0.7988(9) 1.3724(7) 0.142(4) Uani 1 1 d D U . . .
H5EA H 0.785847 0.814735 1.335085 0.170 Uiso 1 1 calc R . . . .
H5EB H 0.736767 0.751106 1.348641 0.170 Uiso 1 1 calc R . . . .
C8EA C 0.7407(10) 0.9814(7) 1.3729(8) 0.137(4) Uani 1 1 d D U . . .
H8EA H 0.728741 1.019431 1.411948 0.165 Uiso 1 1 calc R . . . .
H8EB H 0.800605 0.972740 1.393702 0.165 Uiso 1 1 calc R . . . .
C6EA C 0.7513(11) 0.8537(9) 1.4181(7) 0.142(4) Uani 1 1 d D U . . .
H6EA H 0.745042 0.836554 1.453793 0.170 Uiso 1 1 calc R . . . .
H6EB H 0.799068 0.901079 1.443875 0.170 Uiso 1 1 calc R . . . .
C4EA C 0.8715(11) 0.7807(9) 1.3990(7) 0.140(4) Uani 1 1 d D U . . .
H4EA H 0.914585 0.830395 1.429042 0.167 Uiso 1 1 calc R . . . .
H4EB H 0.864057 0.759957 1.432111 0.167 Uiso 1 1 calc R . . . .
C43 C 1.3380(10) 0.7073(10) 0.7480(8) 0.154(4) Uani 1 1 d D U . . .
H43A H 1.389480 0.699682 0.732132 0.185 Uiso 1 1 calc R . . . .
H43B H 1.349870 0.761746 0.778072 0.185 Uiso 1 1 calc R . . . .
C47 C 1.2384(9) 0.9219(7) 0.7712(6) 0.133(4) Uani 1 1 d D U . . .
H47A H 1.268198 0.956749 0.757172 0.159 Uiso 1 1 calc R . . . .
H47B H 1.286445 0.911340 0.804720 0.159 Uiso 1 1 calc R . . . .
O0AA O 1.0183(4) 0.8922(3) 1.1294(3) 0.0781(14) Uani 1 1 d . U . . .
H0AA H 1.003456 0.845342 1.105883 0.117 Uiso 1 1 calc GR . . . .
C0DA C 0.9940(7) 0.9109(6) 1.1882(5) 0.092(3) Uani 1 1 d . U . . .
H0DB H 0.932340 0.882185 1.173946 0.138 Uiso 1 1 calc GR . . . .
H0DC H 0.996495 0.964756 1.208670 0.138 Uiso 1 1 calc GR . . . .
H0DD H 1.035902 0.898791 1.223391 0.138 Uiso 1 1 calc GR . . . .
O4 O 0.5777(5) 0.7321(4) 0.4793(6) 0.159(4) Uani 1 1 d . U . . .
H4 H 0.528145 0.719476 0.444196 0.239 Uiso 1 1 d R . . . .
C1FA C 0.5953(9) 0.8104(7) 0.5224(7) 0.118(4) Uani 1 1 d . U . . .
H1FA H 0.603278 0.838530 0.495291 0.177 Uiso 1 1 calc GR . . . .
H1FB H 0.650508 0.825616 0.564211 0.177 Uiso 1 1 calc GR . . . .
H1FC H 0.544320 0.821078 0.537244 0.177 Uiso 1 1 calc GR . . . .
O2AA O -0.1999(5) 0.2681(4) -0.1384(4) 0.109(2) Uani 1 1 d . U . . .
H2AA H -0.145733 0.286911 -0.102598 0.164 Uiso 1 1 d R . . . .
C2FA C -0.1728(7) 0.2443(4) -0.1941(6) 0.106(3) Uani 1 1 d . U . . .
H2FA H -0.225233 0.213537 -0.237524 0.160 Uiso 1 1 calc GR . . . .
H2FB H -0.128797 0.214188 -0.186774 0.160 Uiso 1 1 calc GR . . . .
H2FC H -0.144734 0.287831 -0.198194 0.160 Uiso 1 1 calc GR . . . .
C3FA C 0.0658(12) 0.1988(7) -0.3931(8) 0.144(4) Uani 1 1 d D U . . .
H3FA H 0.010627 0.158021 -0.413203 0.173 Uiso 1 1 calc R . . . .
H3FB H 0.075045 0.205712 -0.433168 0.173 Uiso 1 1 calc R . . . .
C4FA C 0.1457(12) 0.1722(8) -0.3586(8) 0.150(4) Uani 1 1 d D U . . .
H4FA H 0.202848 0.205052 -0.350148 0.180 Uiso 1 1 calc R . . . .
H4FB H 0.145722 0.176296 -0.312294 0.180 Uiso 1 1 calc R . . . .
C36 C 0.0468(12) 0.2750(7) -0.3440(7) 0.136(4) Uani 1 1 d . U . . .
H36A H 0.095291 0.318154 -0.332254 0.163 Uiso 1 1 calc R . . . .
H36B H -0.011150 0.281818 -0.371056 0.163 Uiso 1 1 calc R . . . .
C40 C 0.1413(13) 0.0911(8) -0.4051(8) 0.147(4) Uani 1 1 d . U . . .
H40A H 0.200882 0.087609 -0.409087 0.177 Uiso 1 1 calc R . . . .
H40B H 0.096234 0.075950 -0.453213 0.177 Uiso 1 1 calc R . . . .
O4AA O 0.2544(5) 0.7211(4) 0.4905(5) 0.120(3) Uani 1 1 d . U . . .
H4AA H 0.308524 0.724086 0.493759 0.179 Uiso 1 1 calc GR . . . .
C5FA C 0.2140(7) 0.7551(5) 0.4492(5) 0.096(3) Uani 1 1 d . U . . .
H5FA H 0.210387 0.726793 0.400625 0.143 Uiso 1 1 calc GR . . . .
H5FB H 0.249786 0.806614 0.468087 0.143 Uiso 1 1 calc GR . . . .
H5FC H 0.152934 0.756293 0.449334 0.143 Uiso 1 1 calc GR . . . .
C7FA C 1.2531(8) 0.6866(8) 0.6822(6) 0.156(5) Uani 1 1 d D U . . .
H7FA H 1.241346 0.632123 0.652491 0.187 Uiso 1 1 calc R . . . .
H7FB H 1.201883 0.694234 0.698336 0.187 Uiso 1 1 calc R . . . .
C6FA C 1.1884(10) 0.8505(8) 0.7073(7) 0.148(4) Uani 1 1 d D U . . .
H6FA H 1.160626 0.819402 0.725610 0.178 Uiso 1 1 calc R . . . .
H6FB H 1.137534 0.864641 0.679588 0.178 Uiso 1 1 calc R . . . .
C37 C 1.2142(13) 0.7959(8) 0.6527(8) 0.186(6) Uani 1 1 d D U . . .
H37A H 1.258877 0.829266 0.647276 0.223 Uiso 1 1 calc R . . . .
H37B H 1.159254 0.780155 0.609739 0.223 Uiso 1 1 calc R . . . .
C99 C 1.2497(13) 0.7241(9) 0.6369(9) 0.192(6) Uani 1 1 d D U . . .
H99A H 1.211636 0.687450 0.587911 0.230 Uiso 1 1 calc R . . . .
H99B H 1.311654 0.736905 0.637793 0.230 Uiso 1 1 calc R . . . .

loop_
_atom_site_aniso_label
_atom_site_aniso_U_11
_atom_site_aniso_U_22
_atom_site_aniso_U_33
_atom_site_aniso_U_23
_atom_site_aniso_U_13
_atom_site_aniso_U_12
Br02 0.0728(5) 0.0658(4) 0.0814(5) 0.0133(4) 0.0384(4) 0.0119(3)
Br03 0.0671(5) 0.1022(7) 0.0804(6) -0.0048(5) -0.0014(4) 0.0037(4)
Br04 0.0602(5) 0.2321(15) 0.0835(6) 0.0938(8) 0.0070(4) 0.0185(6)
Br05 0.1458(11) 0.1066(8) 0.1147(9) 0.0191(7) 0.0500(8) 0.0272(8)
Br06 0.1613(12) 0.1399(10) 0.0856(7) 0.0571(7) 0.0352(7) 0.0092(9)
Br07 0.1442(11) 0.1823(14) 0.1008(8) 0.0636(9) 0.0556(8) 0.0833(10)
Br08 0.1477(11) 0.1276(10) 0.0951(8) 0.0211(7) 0.0441(8) -0.0130(8)
O009 0.075(3) 0.063(2) 0.0319(19) 0.0119(18) 0.0018(18) 0.013(2)
O00A 0.055(2) 0.050(2) 0.0412(19) 0.0063(17) 0.0059(17) 0.0103(18)
N00B 0.051(2) 0.037(2) 0.0317(19) 0.0070(17) 0.0055(17) 0.0085(18)
C00C 0.056(3) 0.063(3) 0.038(3) 0.015(2) 0.014(2) 0.012(3)
O00D 0.052(2) 0.072(3) 0.042(2) 0.0242(19) 0.0023(17) 0.009(2)
O00E 0.101(4) 0.050(2) 0.050(2) 0.008(2) 0.001(2) 0.023(2)
O00F 0.084(3) 0.066(3) 0.039(2) 0.009(2) 0.002(2) -0.005(2)
O00G 0.095(4) 0.057(3) 0.060(3) 0.031(2) -0.019(2) -0.006(2)
N00H 0.055(3) 0.067(3) 0.046(2) 0.025(2) 0.011(2) 0.014(2)
O00J 0.093(3) 0.069(3) 0.056(3) 0.027(2) 0.027(2) 0.026(3)
N00K 0.061(3) 0.050(3) 0.043(2) 0.018(2) 0.003(2) 0.000(2)
N00L 0.071(3) 0.046(2) 0.035(2) 0.0122(19) 0.005(2) 0.014(2)
O00M 0.113(4) 0.050(3) 0.070(3) 0.015(2) -0.014(3) 0.018(3)
O00N 0.064(3) 0.059(3) 0.081(3) 0.030(2) -0.010(2) 0.007(2)
N00O 0.044(2) 0.063(3) 0.034(2) 0.0215(19) 0.0058(17) 0.010(2)
N00Q 0.046(2) 0.055(3) 0.047(2) 0.023(2) 0.0037(19) 0.009(2)
N00R 0.066(3) 0.041(2) 0.046(2) 0.018(2) 0.004(2) 0.002(2)
N00S 0.058(3) 0.052(3) 0.042(2) 0.003(2) 0.001(2) 0.006(2)
C00U 0.051(3) 0.041(3) 0.029(2) 0.008(2) 0.006(2) 0.012(2)
O00V 0.079(3) 0.083(3) 0.054(3) -0.005(2) -0.013(2) 0.028(3)
C00W 0.050(3) 0.040(3) 0.036(2) 0.006(2) 0.013(2) 0.009(2)
C00X 0.039(3) 0.063(3) 0.037(2) 0.016(2) 0.009(2) 0.008(2)
N00Y 0.089(3) 0.049(3) 0.034(2) 0.018(2) 0.009(2) 0.009(2)
C00Z 0.052(3) 0.052(3) 0.038(3) 0.018(2) 0.007(2) 0.011(2)
C012 0.051(3) 0.046(3) 0.033(2) 0.015(2) 0.013(2) 0.014(2)
C013 0.042(3) 0.052(3) 0.036(2) 0.013(2) 0.009(2) 0.011(2)
C014 0.059(3) 0.047(3) 0.039(3) 0.016(2) 0.003(2) 0.016(2)
O015 0.065(3) 0.087(4) 0.119(5) 0.060(3) 0.018(3) 0.011(3)
C016 0.045(3) 0.058(3) 0.028(2) 0.014(2) 0.0122(19) 0.016(2)
C017 0.075(4) 0.065(4) 0.036(3) 0.022(3) -0.003(3) -0.010(3)
C018 0.059(3) 0.041(3) 0.036(2) 0.003(2) 0.003(2) 0.015(2)
C019 0.042(3) 0.048(3) 0.030(2) 0.010(2) 0.0125(19) 0.017(2)
C01B 0.041(3) 0.061(3) 0.033(2) 0.019(2) 0.012(2) 0.014(2)
C01D 0.045(3) 0.051(3) 0.034(2) 0.016(2) 0.004(2) 0.009(2)
C01E 0.088(4) 0.053(3) 0.044(3) 0.020(3) 0.019(3) 0.012(3)
C01F 0.054(3) 0.046(3) 0.029(2) 0.005(2) 0.008(2) 0.014(2)
C01G 0.050(3) 0.051(3) 0.041(2) 0.024(2) 0.005(2) 0.019(2)
C01H 0.062(3) 0.043(3) 0.030(2) 0.003(2) 0.007(2) 0.003(2)
O01I 0.053(3) 0.125(4) 0.055(3) 0.037(3) -0.005(2) -0.005(3)
C01J 0.046(3) 0.059(3) 0.036(2) 0.013(2) 0.016(2) 0.011(2)
C01K 0.061(3) 0.062(3) 0.031(2) 0.012(2) 0.014(2) 0.025(3)
C01L 0.071(4) 0.066(3) 0.041(3) 0.026(3) 0.006(3) 0.025(3)
C01M 0.075(4) 0.063(4) 0.036(3) 0.016(3) 0.011(3) 0.025(3)
C01N 0.056(3) 0.043(3) 0.043(3) 0.009(2) 0.010(2) 0.010(2)
C01O 0.046(3) 0.051(3) 0.039(3) 0.003(2) 0.006(2) 0.013(2)
O01P 0.070(3) 0.091(4) 0.103(4) 0.042(3) 0.026(3) 0.029(3)
C01Q 0.065(3) 0.050(3) 0.033(2) 0.014(2) 0.012(2) 0.010(3)
C01R 0.042(3) 0.057(3) 0.036(2) 0.020(2) 0.013(2) 0.013(2)
C01S 0.049(3) 0.037(2) 0.029(2) 0.0036(19) 0.009(2) 0.006(2)
C01U 0.055(3) 0.052(3) 0.038(2) 0.014(2) 0.011(2) 0.018(2)
C01V 0.048(3) 0.082(4) 0.054(3) 0.043(3) 0.006(2) 0.009(3)
C01W 0.050(3) 0.044(3) 0.035(2) 0.012(2) 0.019(2) 0.012(2)
C01X 0.046(3) 0.054(3) 0.033(2) 0.017(2) 0.013(2) 0.020(2)
C01Y 0.050(3) 0.050(3) 0.039(2) 0.014(2) 0.012(2) 0.007(2)
C01Z 0.060(3) 0.064(3) 0.029(2) 0.012(2) 0.005(2) 0.000(3)
C020 0.053(3) 0.046(3) 0.033(2) 0.013(2) 0.013(2) 0.011(2)
C021 0.056(3) 0.035(2) 0.032(2) 0.0069(19) 0.010(2) 0.004(2)
O023 0.148(5) 0.061(3) 0.036(2) 0.019(2) -0.009(3) -0.016(3)
C024 0.049(3) 0.055(3) 0.034(2) 0.012(2) 0.013(2) 0.016(2)
C025 0.069(3) 0.046(3) 0.033(2) 0.008(2) 0.002(2) 0.016(3)
C026 0.064(3) 0.042(3) 0.038(2) 0.012(2) 0.015(2) 0.013(2)
C027 0.046(3) 0.043(3) 0.039(2) 0.009(2) 0.009(2) 0.008(2)
C028 0.055(3) 0.061(3) 0.033(2) 0.017(2) 0.009(2) 0.011(3)
C029 0.058(3) 0.049(3) 0.024(2) 0.004(2) 0.007(2) 0.003(2)
C02C 0.040(3) 0.058(3) 0.041(3) 0.015(2) 0.003(2) 0.006(2)
C02E 0.054(3) 0.088(4) 0.067(4) 0.026(3) 0.028(3) 0.022(3)
C02F 0.049(3) 0.072(4) 0.051(3) 0.034(3) 0.010(2) 0.013(3)
C02H 0.065(3) 0.043(3) 0.035(2) 0.007(2) 0.015(2) 0.016(2)
C02I 0.070(4) 0.049(3) 0.033(2) 0.012(2) 0.006(2) 0.017(3)
C02J 0.049(3) 0.055(3) 0.040(3) 0.011(2) 0.005(2) 0.009(2)
C02K 0.061(3) 0.045(3) 0.034(2) 0.005(2) 0.009(2) 0.006(2)
C02L 0.046(3) 0.072(4) 0.044(3) 0.029(3) 0.004(2) 0.002(3)
C02N 0.041(3) 0.067(3) 0.041(3) 0.027(2) 0.013(2) 0.013(2)
C02O 0.046(3) 0.052(3) 0.036(2) 0.012(2) 0.010(2) 0.009(2)
N02P 0.057(3) 0.066(3) 0.069(3) 0.023(3) 0.019(2) 0.010(2)
C02Q 0.077(4) 0.044(3) 0.035(2) 0.009(2) 0.010(2) -0.001(3)
C02R 0.059(3) 0.059(3) 0.032(2) 0.019(2) 0.011(2) 0.017(3)
O02S 0.081(3) 0.073(3) 0.058(3) 0.019(2) 0.033(2) 0.015(2)
C02T 0.040(3) 0.064(3) 0.043(3) 0.017(2) 0.008(2) 0.016(2)
C02U 0.063(4) 0.065(4) 0.044(3) 0.014(3) -0.006(3) 0.012(3)
C02V 0.073(4) 0.046(3) 0.033(2) 0.012(2) 0.011(2) 0.004(3)
N02W 0.051(3) 0.094(4) 0.086(4) 0.051(3) 0.013(3) 0.012(3)
C02X 0.056(3) 0.047(3) 0.044(3) 0.017(2) 0.016(2) 0.017(2)
N02Y 0.062(3) 0.057(3) 0.034(2) 0.008(2) 0.008(2) 0.012(2)
C031 0.062(3) 0.041(3) 0.029(2) 0.006(2) 0.006(2) -0.001(2)
C032 0.058(3) 0.046(3) 0.034(2) 0.011(2) 0.007(2) 0.008(2)
C033 0.056(3) 0.044(3) 0.029(2) 0.008(2) 0.012(2) 0.008(2)
C034 0.045(3) 0.046(3) 0.037(2) 0.008(2) 0.009(2) 0.007(2)
C035 0.076(4) 0.055(3) 0.024(2) 0.005(2) 0.009(2) 0.014(3)
C036 0.072(4) 0.045(3) 0.034(2) 0.009(2) 0.013(2) 0.001(3)
N038 0.093(4) 0.054(3) 0.044(3) 0.009(2) -0.012(3) 0.022(3)
C039 0.068(3) 0.051(3) 0.028(2) 0.018(2) 0.008(2) 0.019(3)
C03B 0.053(3) 0.045(3) 0.027(2) 0.011(2) 0.011(2) 0.007(2)
C03C 0.047(3) 0.042(3) 0.043(3) 0.005(2) 0.011(2) 0.015(2)
C03D 0.085(4) 0.052(3) 0.037(3) 0.009(2) 0.018(3) 0.027(3)
C03E 0.065(3) 0.045(3) 0.039(3) 0.015(2) 0.004(2) 0.009(3)
C03F 0.050(3) 0.051(3) 0.037(2) 0.017(2) 0.002(2) 0.009(2)
C03H 0.067(4) 0.082(4) 0.055(3) 0.037(3) 0.015(3) 0.012(3)
C03I 0.064(3) 0.055(3) 0.037(3) 0.014(2) 0.013(2) 0.026(3)
C03J 0.082(4) 0.085(4) 0.061(4) 0.035(3) 0.036(3) 0.030(4)
C03K 0.049(3) 0.052(3) 0.049(3) 0.010(2) 0.011(2) 0.007(2)
C03N 0.059(3) 0.066(4) 0.033(3) 0.012(2) -0.003(2) 0.013(3)
C03Q 0.050(3) 0.069(3) 0.042(3) 0.028(3) 0.003(2) -0.002(3)
C03R 0.044(3) 0.062(3) 0.050(3) 0.014(3) 0.006(2) 0.014(3)
C03S 0.045(3) 0.095(4) 0.044(3) 0.028(3) 0.009(2) 0.010(3)
C03T 0.053(3) 0.074(4) 0.055(3) 0.004(3) 0.015(3) 0.013(3)
C03V 0.077(4) 0.073(4) 0.064(4) 0.008(3) 0.020(3) 0.015(3)
C03W 0.097(5) 0.043(3) 0.052(3) 0.010(3) 0.025(3) 0.014(3)
C03X 0.061(3) 0.068(3) 0.026(2) 0.017(2) 0.004(2) 0.015(3)
C03Y 0.068(4) 0.087(4) 0.043(3) 0.015(3) 0.022(3) 0.022(3)
C044 0.082(5) 0.120(6) 0.071(4) 0.029(4) 0.037(4) 0.029(4)
N047 0.046(2) 0.051(3) 0.061(3) 0.023(2) 0.003(2) 0.006(2)
C048 0.061(3) 0.062(3) 0.034(2) 0.025(2) 0.010(2) 0.015(3)
C049 0.069(4) 0.091(4) 0.063(3) 0.032(3) 0.032(3) 0.033(3)
C04D 0.049(3) 0.063(4) 0.063(3) 0.022(3) 0.014(3) 0.012(3)
C04F 0.086(5) 0.082(5) 0.055(4) 0.010(3) 0.026(3) 0.013(4)
C04G 0.081(4) 0.099(5) 0.047(3) 0.030(3) 0.031(3) 0.017(4)
C04J 0.055(3) 0.081(4) 0.062(4) 0.014(3) 0.021(3) 0.019(3)
C04K 0.066(4) 0.098(5) 0.051(3) 0.029(3) 0.019(3) 0.026(3)
C04L 0.131(6) 0.059(4) 0.052(3) 0.032(3) 0.029(4) 0.017(4)
C04O 0.056(3) 0.071(4) 0.056(3) 0.014(3) 0.020(3) 0.010(3)
C04P 0.053(3) 0.079(4) 0.059(3) 0.011(3) 0.024(3) 0.007(3)
C04R 0.080(4) 0.065(4) 0.070(4) 0.019(3) 0.043(3) 0.021(3)
C04S 0.123(6) 0.071(4) 0.053(3) 0.036(3) 0.020(4) 0.030(4)
C04T 0.111(5) 0.127(6) 0.084(5) 0.058(4) 0.061(4) 0.059(5)
C04U 0.070(4) 0.054(3) 0.045(3) 0.019(3) -0.001(3) 0.007(3)
C04V 0.057(3) 0.057(3) 0.037(3) 0.014(2) -0.002(2) -0.009(3)
C04Y 0.053(3) 0.088(4) 0.057(3) 0.045(3) 0.011(3) 0.010(3)
C052 0.070(4) 0.052(3) 0.038(3) 0.010(2) 0.006(3) 0.002(3)
N053 0.083(4) 0.081(4) 0.095(4) 0.028(3) 0.047(3) 0.031(3)
C054 0.080(4) 0.115(6) 0.058(4) 0.024(4) 0.039(3) 0.035(4)
C055 0.045(3) 0.095(5) 0.053(3) 0.012(3) 0.008(3) 0.003(3)
C056 0.059(3) 0.048(3) 0.066(4) 0.026(3) -0.004(3) 0.007(3)
N058 0.146(6) 0.118(6) 0.128(6) 0.067(5) 0.081(5) 0.067(5)
C05B 0.162(8) 0.153(8) 0.102(6) 0.056(6) 0.075(6) 0.043(7)
C05E 0.112(6) 0.086(5) 0.079(5) 0.033(4) 0.026(4) 0.033(5)
C05J 0.070(4) 0.101(5) 0.074(4) 0.046(4) 0.029(3) 0.013(4)
C05K 0.067(4) 0.095(5) 0.125(6) 0.067(5) 0.028(4) 0.020(4)
C05N 0.080(5) 0.130(6) 0.083(5) 0.054(5) 0.032(4) 0.030(5)
C05O 0.113(6) 0.093(5) 0.105(5) 0.033(4) 0.066(5) 0.041(5)
C05P 0.126(6) 0.094(5) 0.112(6) 0.047(5) 0.066(5) 0.057(5)
C05U 0.094(5) 0.109(6) 0.054(4) 0.019(4) 0.023(4) 0.027(4)
C05W 0.146(8) 0.112(7) 0.130(7) 0.013(6) 0.076(7) 0.024(6)
C060 0.085(5) 0.070(4) 0.063(4) 0.034(3) 0.006(3) -0.001(4)
C064 0.090(5) 0.123(6) 0.085(5) 0.003(5) 0.029(4) 0.045(5)
C065 0.067(4) 0.106(5) 0.080(4) 0.038(4) 0.032(4) 0.003(4)
C06D 0.143(7) 0.074(4) 0.075(4) 0.022(4) 0.061(5) 0.013(5)
C06E 0.097(5) 0.162(8) 0.057(4) 0.007(5) 0.018(4) 0.074(6)
N06H 0.118(5) 0.097(4) 0.067(3) 0.038(3) 0.053(3) 0.047(4)
C06I 0.075(5) 0.126(7) 0.129(7) 0.014(5) 0.050(5) 0.021(5)
C9 0.047(3) 0.059(3) 0.041(2) 0.020(2) 0.020(2) 0.022(2)
C16 0.051(3) 0.052(3) 0.038(2) 0.023(2) 0.016(2) 0.013(2)
C17 0.050(3) 0.058(3) 0.049(3) 0.023(3) 0.002(2) 0.012(3)
C22 0.057(3) 0.057(3) 0.076(4) 0.028(3) -0.008(3) 0.013(3)
C24 0.084(4) 0.055(3) 0.035(3) 0.006(3) -0.003(3) 0.021(3)
Br1 0.0927(5) 0.0937(6) 0.0824(5) 0.0512(4) 0.0494(4) 0.0452(4)
O3AA 0.055(2) 0.055(2) 0.065(3) 0.030(2) -0.007(2) 0.0074(19)
C1BA 0.057(3) 0.045(3) 0.032(2) 0.014(2) 0.013(2) 0.010(2)
C3 0.052(3) 0.046(3) 0.029(2) 0.009(2) 0.018(2) 0.016(2)
C5 0.046(3) 0.042(3) 0.028(2) 0.0070(19) 0.0098(19) 0.003(2)
C8 0.046(3) 0.042(3) 0.032(2) 0.007(2) 0.014(2) 0.006(2)
C2EA 0.047(3) 0.080(4) 0.042(3) 0.021(3) 0.010(2) 0.015(3)
C6DA 0.052(3) 0.088(4) 0.055(3) 0.046(3) 0.005(2) 0.003(3)
C30 0.070(4) 0.077(4) 0.039(3) 0.027(3) -0.001(2) 0.000(3)
C1 0.045(3) 0.046(3) 0.030(2) 0.013(2) 0.004(2) 0.013(2)
C0AA 0.045(3) 0.052(3) 0.036(2) 0.013(2) 0.002(2) 0.005(2)
C1AA 0.057(3) 0.051(3) 0.036(2) 0.018(2) 0.013(2) 0.021(2)
C4 0.089(4) 0.056(3) 0.049(3) 0.029(3) -0.002(3) -0.003(3)
C2AA 0.070(4) 0.064(4) 0.074(4) 0.018(3) 0.051(3) 0.011(3)
C6 0.051(3) 0.050(3) 0.042(3) 0.016(2) 0.011(2) 0.013(2)
C7 0.051(3) 0.059(3) 0.035(2) 0.012(2) 0.009(2) 0.013(2)
C4AA 0.054(4) 0.086(4) 0.075(4) 0.049(3) 0.005(3) 0.024(3)
C3AA 0.040(3) 0.084(4) 0.064(3) 0.034(3) 0.009(3) 0.018(3)
C10 0.059(3) 0.063(3) 0.045(3) 0.023(3) 0.012(2) 0.017(3)
C8BA 0.066(4) 0.056(3) 0.058(3) 0.019(3) 0.028(3) 0.020(3)
C13 0.073(4) 0.051(3) 0.037(3) 0.012(2) 0.002(3) 0.021(3)
C14 0.044(3) 0.057(3) 0.035(2) 0.019(2) 0.014(2) 0.016(2)
C18 0.052(3) 0.049(3) 0.039(3) 0.005(2) 0.000(2) 0.004(3)
C23 0.127(6) 0.065(4) 0.062(4) 0.013(3) -0.016(4) 0.039(4)
C28 0.064(4) 0.066(4) 0.046(3) 0.005(3) 0.006(3) 0.017(3)
C5AA 0.070(4) 0.075(4) 0.061(4) 0.013(3) 0.035(3) 0.022(3)
C0BA 0.085(4) 0.054(3) 0.041(3) 0.012(3) 0.018(3) 0.002(3)
C6BA 0.058(3) 0.073(4) 0.044(3) 0.017(3) 0.005(3) 0.012(3)
N1BA 0.128(5) 0.057(3) 0.053(3) 0.012(2) 0.043(3) 0.002(3)
C9AA 0.076(4) 0.047(3) 0.032(2) 0.012(2) 0.016(2) 0.008(3)
C7AA 0.075(4) 0.053(3) 0.071(4) 0.002(3) 0.009(3) 0.014(3)
C3BA 0.080(4) 0.056(3) 0.034(3) 0.021(2) 0.006(3) 0.002(3)
C5BA 0.101(5) 0.081(5) 0.069(4) 0.026(4) 0.024(4) 0.037(4)
C4BA 0.056(3) 0.055(3) 0.037(2) 0.024(2) 0.010(2) 0.018(2)
C11 0.098(5) 0.065(4) 0.072(4) 0.023(3) 0.035(4) 0.009(4)
N12 0.082(4) 0.073(4) 0.106(4) 0.029(3) 0.060(4) 0.014(3)
C6AA 0.073(4) 0.042(3) 0.080(4) 0.017(3) 0.007(3) 0.013(3)
C8AA 0.087(5) 0.096(5) 0.062(4) 0.013(4) 0.032(4) -0.011(4)
C7BA 0.071(4) 0.090(5) 0.088(5) 0.052(4) 0.011(4) 0.013(4)
C19 0.095(5) 0.136(6) 0.058(4) 0.029(4) 0.029(4) 0.042(5)
C25 0.092(5) 0.096(5) 0.108(6) 0.044(5) 0.045(4) 0.035(4)
C26 0.063(4) 0.078(4) 0.092(5) 0.048(4) 0.001(4) 0.008(3)
C27 0.077(4) 0.083(4) 0.066(4) 0.033(3) 0.024(3) 0.032(4)
C0FA 0.142(6) 0.072(4) 0.062(4) 0.022(3) 0.057(4) 0.013(4)
C29 0.082(4) 0.067(4) 0.051(3) 0.014(3) 0.012(3) 0.021(3)
C2BA 0.087(5) 0.101(5) 0.114(6) 0.038(5) 0.066(4) 0.020(4)
C4CA 0.124(6) 0.078(5) 0.083(5) 0.025(4) 0.066(4) 0.018(4)
C3CA 0.106(5) 0.082(4) 0.078(4) 0.042(4) 0.054(4) 0.046(4)
C0CA 0.061(4) 0.162(7) 0.053(4) 0.036(4) 0.031(3) 0.023(4)
C1CA 0.066(4) 0.145(6) 0.048(3) 0.053(4) 0.012(3) 0.001(4)
C9BA 0.072(4) 0.166(8) 0.051(4) 0.021(4) 0.026(3) 0.051(5)
C2CA 0.113(6) 0.101(5) 0.079(4) 0.051(4) 0.059(4) 0.047(4)
C20 0.118(6) 0.133(7) 0.086(6) -0.025(5) 0.006(5) 0.076(6)
C6CA 0.141(7) 0.092(5) 0.091(5) 0.042(4) 0.061(5) 0.009(5)
C5CA 0.144(7) 0.105(6) 0.067(4) 0.030(4) 0.054(5) 0.022(5)
C7CA 0.127(6) 0.075(5) 0.093(5) 0.030(4) 0.053(5) 0.019(4)
C1DA 0.079(4) 0.098(5) 0.077(4) 0.049(4) 0.032(4) 0.024(4)
C9CA 0.139(7) 0.117(7) 0.093(6) 0.027(5) 0.052(6) 0.034(6)
N0DA 0.187(8) 0.085(5) 0.103(5) 0.033(4) 0.064(5) -0.010(5)
C8CA 0.145(6) 0.069(4) 0.085(5) 0.031(4) 0.055(5) 0.017(4)
C4DA 0.093(5) 0.073(4) 0.059(4) 0.023(3) 0.034(3) 0.011(4)
C3DA 0.082(5) 0.098(5) 0.068(4) 0.046(4) 0.017(3) -0.011(4)
C9DA 0.090(5) 0.083(5) 0.055(4) 0.024(3) 0.023(3) -0.007(4)
C5DA 0.096(5) 0.102(5) 0.095(5) 0.013(5) 0.057(5) 0.020(4)
C7DA 0.123(6) 0.092(5) 0.073(5) 0.017(4) 0.030(5) 0.035(5)
C2DA 0.175(8) 0.121(6) 0.096(5) 0.062(5) 0.075(6) 0.053(6)
C8DA 0.115(6) 0.108(5) 0.108(5) 0.051(5) 0.065(5) 0.060(5)
C0EA 0.069(4) 0.080(4) 0.066(4) 0.002(3) 0.026(3) 0.021(3)
C1EA 0.135(7) 0.104(6) 0.096(6) -0.005(5) -0.006(6) 0.064(6)
C3EA 0.162(8) 0.109(7) 0.134(8) 0.019(6) 0.058(7) 0.029(7)
C7EA 0.143(8) 0.154(8) 0.103(6) 0.038(6) 0.070(6) 0.047(7)
C9EA 0.145(7) 0.115(6) 0.134(7) 0.051(6) 0.075(6) 0.070(6)
C5EA 0.203(10) 0.153(8) 0.106(6) 0.068(6) 0.084(7) 0.056(8)
C8EA 0.150(8) 0.127(7) 0.136(8) 0.032(6) 0.080(7) 0.053(6)
C6EA 0.193(9) 0.168(8) 0.098(6) 0.061(6) 0.092(6) 0.045(8)
C4EA 0.203(9) 0.148(8) 0.100(6) 0.063(6) 0.079(7) 0.064(7)
C43 0.117(7) 0.180(9) 0.141(8) 0.039(6) 0.063(6) 0.008(7)
C47 0.110(7) 0.153(8) 0.120(7) 0.051(6) 0.036(6) 0.014(6)
O0AA 0.083(3) 0.071(3) 0.062(3) 0.022(2) 0.014(3) 0.010(3)
C0DA 0.106(6) 0.118(7) 0.081(5) 0.058(5) 0.044(5) 0.052(5)
O4 0.096(5) 0.094(5) 0.199(9) 0.060(5) -0.051(5) -0.001(4)
C1FA 0.112(8) 0.115(8) 0.114(8) 0.052(7) 0.034(6) -0.006(6)
O2AA 0.117(5) 0.097(4) 0.078(4) 0.027(3) 0.004(4) 0.021(4)
C2FA 0.109(7) 0.046(4) 0.108(7) -0.006(4) 0.020(6) 0.007(4)
C3FA 0.206(10) 0.095(6) 0.122(7) 0.020(5) 0.095(7) -0.007(7)
C4FA 0.200(10) 0.116(7) 0.118(7) 0.018(6) 0.093(7) -0.015(7)
C36 0.202(9) 0.089(6) 0.123(7) 0.037(5) 0.093(7) -0.011(6)
C40 0.177(9) 0.112(7) 0.129(8) 0.016(6) 0.079(7) 0.014(7)
O4AA 0.105(5) 0.089(4) 0.127(6) 0.046(4) -0.002(4) 0.008(4)
C5FA 0.116(7) 0.080(5) 0.091(6) 0.053(5) 0.018(5) 0.019(5)
C7FA 0.115(7) 0.207(10) 0.117(7) 0.019(7) 0.089(6) -0.019(7)
C6FA 0.142(8) 0.173(9) 0.113(7) 0.035(7) 0.073(6) -0.009(7)
C37 0.164(9) 0.212(11) 0.136(8) 0.020(8) 0.064(8) 0.045(9)
C99 0.147(9) 0.219(11) 0.143(9) 0.004(9) 0.071(8) 0.014(9)

loop_
_atom_type_symbol
_atom_type_description
_atom_type_scat_dispersion_real
_atom_type_scat_dispersion_imag
_atom_type_scat_source
C C 0.0137 0.0067 'International Tables Vol C Tables 4.2.6.8 and 6.1.1.4'
H H 0.0000 0.0000 'International Tables Vol C Tables 4.2.6.8 and 6.1.1.4'
Br Br -0.9338 1.0006 'International Tables Vol C Tables 4.2.6.8 and 6.1.1.4'
N N 0.0241 0.0134 'International Tables Vol C Tables 4.2.6.8 and 6.1.1.4'
O O 0.0389 0.0241 'International Tables Vol C Tables 4.2.6.8 and 6.1.1.4'

loop_
_geom_angle_atom_site_label_1
_geom_angle_atom_site_label_2
_geom_angle_atom_site_label_3
_geom_angle
_geom_angle_site_symmetry_1
_geom_angle_site_symmetry_3
_geom_angle_publ_flag
C1BA N00B C018 119.6(4) . . ?
C1 N00B C018 117.0(4) . . ?
C1 N00B C1BA 121.8(4) . . ?
N00Q C00C C013 117.8(5) . . ?
O3AA C00C N00Q 120.7(6) . . ?
O3AA C00C C013 121.3(5) . . ?
C01Y N00H C03H 119.5(5) . . ?
C6BA N00H C01Y 120.1(6) . . ?
C6BA N00H C03H 118.2(6) . . ?
C014 N00K C017 118.0(5) . . ?
C014 N00K C0AA 121.3(5) . . ?
C0AA N00K C017 119.3(5) . . ?
C032 N00L C03D 118.9(5) . . ?
C13 N00L C032 122.6(5) . . ?
C13 N00L C03D 117.0(5) . . ?
C016 N00O C04Y 119.7(4) . . ?
C14 N00O C016 122.2(5) . . ?
C14 N00O C04Y 117.2(5) . . ?
C00C N00Q C01D 122.2(5) . . ?
C00C N00Q C056 118.6(5) . . ?
C01D N00Q C056 117.4(5) . . ?
C03E N00R C5 124.3(5) . . ?
C03E N00R C4 114.3(5) . . ?
C5 N00R C4 119.4(5) . . ?
C01N N00S C28 120.9(5) . . ?
C02U N00S C01N 119.2(6) . . ?
C02U N00S C28 118.8(6) . . ?
C02R C00U C01X 118.2(5) . . ?
C00Z C00W C013 117.9(5) . . ?
C00Z C00W C02J 125.1(5) . . ?
C013 C00W C02J 116.9(5) . . ?
C019 C00X C01R 121.3(6) . . ?
C019 C00X C17 117.8(5) . . ?
C01R C00X C17 120.7(5) . . ?
C035 N00Y C04L 120.5(5) . . ?
C3BA N00Y C035 123.2(5) . . ?
C3BA N00Y C04L 114.5(5) . . ?
C01F C00Z C00W 121.3(5) . . ?
C013 C012 C3 121.7(5) . . ?
C00W C013 C00C 121.8(5) . . ?
C012 C013 C00C 118.3(5) . . ?
C012 C013 C00W 119.9(5) . . ?
O009 C014 N00K 120.5(6) . . ?
O009 C014 C01O 120.8(5) . . ?
N00K C014 C01O 118.7(5) . . ?
C01B C016 N00O 120.4(5) . . ?
C01B C016 C024 119.4(5) . . ?
C024 C016 N00O 120.2(5) . . ?
N00K C017 C9DA 113.3(6) . . ?
N00B C018 C03T 112.5(5) . . ?
C00X C019 C9 120.6(5) . . ?
C016 C01B C1AA 119.9(5) . . ?
C02J C01D N00Q 119.3(5) . . ?
C7 C01D N00Q 120.7(5) . . ?
C7 C01D C02J 120.0(5) . . ?
O02S C01E C02Q 120.4(6) . . ?
O02S C01E N1BA 120.5(7) . . ?
N1BA C01E C02Q 119.0(6) . . ?
C00Z C01F C03E 117.5(5) . . ?
C00Z C01F C3 122.1(5) . . ?
C3 C01F C03E 120.2(5) . . ?
C03F C01G C4BA 118.0(5) . . ?
C03I C01G C03F 118.2(5) . . ?
C03I C01G C4BA 123.6(5) . . ?
C02K C01H C01N 120.7(5) . . ?
C01R C01J C01K 120.5(5) . . ?
C01J C01K C24 117.6(5) . . ?
C9 C01K C01J 120.9(6) . . ?
C9 C01K C24 121.5(5) . . ?
C03I C01L C01M 118.0(6) . . ?
C03X C01L C01M 122.1(5) . . ?
C03X C01L C03I 119.4(7) . . ?
O00J C01M C01L 119.0(6) . . ?
O00J C01M N06H 123.7(7) . . ?
N06H C01M C01L 117.0(6) . . ?
N00S C01N C01H 119.3(5) . . ?
N00S C01N C031 122.8(5) . . ?
C01H C01N C031 117.6(5) . . ?
C02O C01O C014 118.9(5) . . ?
C03C C01O C014 121.4(5) . . ?
C03C C01O C02O 119.7(6) . . ?
C02R C01Q C3BA 121.5(5) . . ?
C02V C01Q C02R 121.0(5) . . ?
C02V C01Q C3BA 117.0(5) . . ?
C00X C01R C02N 118.8(5) . . ?
C01J C01R C00X 117.9(5) . . ?
C01J C01R C02N 123.2(5) . . ?
C020 C01S C03B 123.9(5) . . ?
C020 C01S C1BA 118.4(4) . . ?
C1BA C01S C03B 117.4(5) . . ?
C01X C01U C024 118.5(5) . . ?
C01X C01U C02V 120.1(5) . . ?
C02V C01U C024 121.1(5) . . ?
C02F C01V C4AA 116.3(6) . . ?
C6DA C01V C02F 121.5(7) . . ?
C6DA C01V C4AA 122.2(6) . . ?
C5 C01W C3 118.5(5) . . ?
C5 C01W C8 118.2(5) . . ?
C8 C01W C3 122.9(5) . . ?
C00U C01X C14 116.7(5) . . ?
C01U C01X C00U 121.3(5) . . ?
C01U C01X C14 122.0(5) . . ?
N00H C01Y C02X 120.2(5) . . ?
C4BA C01Y N00H 121.6(5) . . ?
C4BA C01Y C02X 118.3(5) . . ?
C028 C01Z N02Y 120.5(5) . . ?
C028 C01Z C16 119.1(5) . . ?
C16 C01Z N02Y 120.4(6) . . ?
C01S C020 C5 119.9(5) . . ?
C026 C021 C02K 118.1(5) . . ?
C033 C021 C026 117.7(5) . . ?
C033 C021 C02K 123.8(5) . . ?
C016 C024 C01U 118.0(5) . . ?
C02I C024 C016 118.5(5) . . ?
C02I C024 C01U 123.3(6) . . ?
C02I C025 N038 122.8(6) . . ?
C02I C025 C1AA 118.5(5) . . ?
C1AA C025 N038 118.6(5) . . ?
C021 C026 C13 120.1(5) . . ?
C02H C026 C021 122.2(5) . . ?
C02H C026 C13 117.6(5) . . ?
C02O C027 C0AA 119.2(5) . . ?
C7 C027 C02O 122.5(6) . . ?
C7 C027 C0AA 118.1(5) . . ?
C01Z C028 C02L 119.3(5) . . ?
C02C C028 C01Z 118.8(5) . . ?
C02C C028 C02L 121.8(6) . . ?
C031 C029 C032 118.5(5) . . ?
C028 C02C C02T 120.4(6) . . ?
C049 C02E Br02 121.2(6) . . ?
C2EA C02E Br02 121.1(5) . . ?
C2EA C02E C049 117.5(7) . . ?
C02L C02F C01V 120.0(6) . . ?
C026 C02H C03B 120.9(5) . . ?
C024 C02I C025 122.4(6) . . ?
C01D C02J C00W 119.9(5) . . ?
C01D C02J C6 116.6(5) . . ?
C6 C02J C00W 123.3(6) . . ?
C01H C02K C021 122.1(5) . . ?
C032 C02K C01H 118.7(5) . . ?
C032 C02K C021 119.1(5) . . ?
C02F C02L C028 122.7(6) . . ?
C02F C02L C03Q 119.1(5) . . ?
C03Q C02L C028 117.9(6) . . ?
C02T C02N C01R 117.3(5) . . ?
C16 C02N C01R 124.0(5) . . ?
C16 C02N C02T 118.6(5) . . ?
C027 C02O C01O 118.2(5) . . ?
C18 C02O C01O 117.3(5) . . ?
C18 C02O C027 124.1(5) . . ?
C04D N02P C04O 121.7(6) . . ?
C04D N02P C065 117.5(7) . . ?
C04O N02P C065 118.2(6) . . ?
C0BA C02Q C01E 116.6(5) . . ?
C9AA C02Q C01E 123.5(6) . . ?
C9AA C02Q C0BA 119.6(6) . . ?
C00U C02R C01Q 120.9(5) . . ?
C00U C02R C039 121.9(5) . . ?
C01Q C02R C039 116.9(5) . . ?
C02N C02T C02C 118.6(5) . . ?
N047 C02T C02C 120.2(6) . . ?
N047 C02T C02N 121.2(5) . . ?
N00S C02U C052 116.1(6) . . ?
O00V C02U N00S 120.2(7) . . ?
O00V C02U C052 123.7(6) . . ?
C01Q C02V C01U 118.5(6) . . ?
C4AA N02W C05K 117.3(7) . . ?
C4AA N02W C3AA 122.4(7) . . ?
C3AA N02W C05K 119.7(6) . . ?
C039 C02X C01Y 120.3(6) . . ?
C01Z N02Y C29 118.5(5) . . ?
C04V N02Y C01Z 120.6(5) . . ?
C04V N02Y C29 117.0(5) . . ?
C01N C031 C036 115.0(5) . . ?
C029 C031 C01N 118.9(5) . . ?
C029 C031 C036 126.0(6) . . ?
N00L C032 C029 117.7(5) . . ?
C02K C032 N00L 121.1(5) . . ?
C02K C032 C029 121.1(5) . . ?
C021 C033 C034 121.2(5) . . ?
C033 C034 C1 118.2(5) . . ?
C03B C034 C033 119.5(5) . . ?
C03B C034 C1 122.2(4) . . ?
N00Y C035 C048 119.3(6) . . ?
C039 C035 N00Y 120.6(5) . . ?
C039 C035 C048 120.0(6) . . ?
C052 C036 C031 118.4(6) . . ?
C052 C036 C9AA 121.1(5) . . ?
C9AA C036 C031 120.4(6) . . ?
C025 N038 C23 116.2(6) . . ?
C24 N038 C025 123.6(6) . . ?
C24 N038 C23 117.6(6) . . ?
C02X C039 C02R 123.5(5) . . ?
C02X C039 C035 118.5(5) . . ?
C035 C039 C02R 118.0(5) . . ?
C02H C03B C01S 122.5(5) . . ?
C02H C03B C034 118.3(5) . . ?
C034 C03B C01S 118.8(5) . . ?
C03R C03C C01O 121.6(6) . . ?
N00L C03D C03W 113.9(6) . . ?
O00G C03E N00R 122.9(6) . . ?
O00G C03E C01F 122.2(5) . . ?
N00R C03E C01F 114.9(5) . . ?
C01G C03F C6BA 120.0(5) . . ?
C03N C03F C01G 118.9(6) . . ?
C03N C03F C6BA 120.9(6) . . ?
N00H C03H C04K 115.1(6) . . ?
C01L C03I C01G 120.4(6) . . ?
C27 C03J C04K 116.9(6) . . ?
C03R C03K C04D 124.5(6) . . ?
C18 C03K C03R 118.3(6) . . ?
C18 C03K C04D 117.2(6) . . ?
C03X C03N C03F 121.4(6) . . ?
C02L C03Q C04V 120.6(5) . . ?
C30 C03Q C02L 121.4(7) . . ?
C30 C03Q C04V 117.9(6) . . ?
C03C C03R C03K 119.9(5) . . ?
C04P C03S Br04 119.4(5) . . ?
C04P C03S C3AA 119.0(6) . . ?
C3AA C03S Br04 121.6(6) . . ?
C018 C03T C03Y 116.4(6) . . ?
C7AA C03V C04F 112.2(7) . . ?
C03D C03W C11 116.4(6) . . ?
C03N C03X C01L 121.7(5) . . ?
C04G C03Y C03T 114.1(6) . . ?
C054 C044 C064 107.4(8) . . ?
C02T N047 C22 120.3(5) . . ?
C17 N047 C02T 123.5(5) . . ?
C17 N047 C22 113.6(5) . . ?
C4BA C048 C035 119.2(6) . . ?
C02E C049 N053 118.8(7) . . ?
C04J C049 C02E 119.7(7) . . ?
C04J C049 N053 121.3(7) . . ?
O01P C04D N02P 119.9(7) . . ?
O01P C04D C03K 120.3(6) . . ?
N02P C04D C03K 119.7(6) . . ?
C8AA C04F C03V 115.0(7) . . ?
C03Y C04G C05J 110.4(6) . . ?
C049 C04J C055 120.5(7) . . ?
C03J C04K C03H 119.4(6) . . ?
N00Y C04L C04S 108.1(6) . . ?
N02P C04O C055 119.0(7) . . ?
C2EA C04O N02P 124.2(6) . . ?
C2EA C04O C055 116.1(7) . . ?
C03S C04P C2AA 122.2(6) . . ?
C4DA C04R C5AA 112.2(6) . . ?
C05E C04S C04L 119.8(7) . . ?
C2CA C04T Br07 114.2(8) . . ?
C8DA C04T Br07 117.3(8) . . ?
C8DA C04T C2CA 127.4(10) . . ?
C0BA C04U C052 119.5(6) . . ?
O00F C04V N02Y 119.0(7) . . ?
O00F C04V C03Q 123.7(6) . . ?
N02Y C04V C03Q 117.3(5) . . ?
N00O C04Y C1CA 111.6(6) . . ?
C036 C052 C02U 124.5(6) . . ?
C036 C052 C04U 119.9(7) . . ?
C04U C052 C02U 115.6(6) . . ?
C049 N053 C06I 118.6(8) . . ?
C044 C054 C5DA 114.8(8) . . ?
C04J C055 Br03 117.4(5) . . ?
C04J C055 C04O 121.6(7) . . ?
C04O C055 Br03 121.0(6) . . ?
N00Q C056 C6AA 111.8(6) . . ?
C8DA N058 C9EA 116.0(10) . . ?
C6EA C05B C7EA 114.6(12) . . ?
C04S C05E C5BA 120.9(8) . . ?
C3DA C05J C04G 112.0(7) . . ?
C25 C05K N02W 116.4(7) . . ?
C19 C05N C1DA 117.6(7) . . ?
C05P C05O Br05 118.6(8) . . ?
C05P C05O C3CA 124.4(11) . . ?
C3CA C05O Br05 116.9(8) . . ?
C05O C05P C8DA 119.8(10) . . ?
C29 C05U C19 113.1(7) . . ?
C3EA C05W C9CA 117.4(15) . . ?
C4 C060 C3DA 119.3(7) . . ?
C044 C064 C7DA 117.7(7) . . ?
N02P C065 C47 120.4(9) . . ?
C9CA C06D N1BA 113.2(8) . . ?
C9BA C06E C20 117.5(9) . . ?
C01M N06H C3CA 121.5(6) . . ?
C01M N06H C2DA 115.1(7) . . ?
C3CA N06H C2DA 120.2(7) . . ?
N053 C06I C43 114.3(10) . . ?
C019 C9 C01K 118.7(5) . . ?
C019 C9 C1AA 122.7(5) . . ?
C01K C9 C1AA 118.6(5) . . ?
C02N C16 C01Z 119.3(5) . . ?
O00N C17 C00X 122.2(5) . . ?
O00N C17 N047 122.6(6) . . ?
N047 C17 C00X 115.3(5) . . ?
C26 C22 N047 114.1(6) . . ?
O00M C24 C01K 122.4(6) . . ?
O00M C24 N038 122.0(6) . . ?
N038 C24 C01K 115.6(5) . . ?
N00B C1BA C01S 120.7(5) . . ?
C8 C1BA N00B 121.0(5) . . ?
C8 C1BA C01S 118.3(5) . . ?
C012 C3 C01W 122.5(5) . . ?
C01F C3 C012 117.0(5) . . ?
C01F C3 C01W 120.3(5) . . ?
C01W C5 N00R 119.8(4) . . ?
C01W C5 C020 120.0(5) . . ?
C020 C5 N00R 120.1(5) . . ?
C1BA C8 C01W 121.4(5) . . ?
C04O C2EA C02E 124.0(6) . . ?
C01V C6DA C30 121.0(6) . . ?
C03Q C30 C6DA 117.0(6) . . ?
O00A C1 N00B 120.4(5) . . ?
O00A C1 C034 122.5(5) . . ?
N00B C1 C034 117.1(5) . . ?
N00K C0AA C027 120.2(5) . . ?
C6 C0AA N00K 122.6(6) . . ?
C6 C0AA C027 117.2(5) . . ?
C01B C1AA C9 122.0(5) . . ?
C025 C1AA C01B 117.6(5) . . ?
C025 C1AA C9 120.3(5) . . ?
N00R C4 C060 114.5(7) . . ?
C04P C2AA C8BA 118.5(7) . . ?
C04P C2AA N12 119.3(7) . . ?
C8BA C2AA N12 122.2(8) . . ?
C0AA C6 C02J 122.5(6) . . ?
C01D C7 C027 120.3(6) . . ?
O015 C4AA C01V 118.5(7) . . ?
O015 C4AA N02W 121.8(8) . . ?
N02W C4AA C01V 119.6(7) . . ?
C03S C3AA N02W 120.7(6) . . ?
C10 C3AA N02W 118.9(6) . . ?
C10 C3AA C03S 120.0(7) . . ?
C3AA C10 C8BA 119.4(6) . . ?
C2AA C8BA Br1 121.5(6) . . ?
C2AA C8BA C10 119.3(6) . . ?
C10 C8BA Br1 118.8(5) . . ?
O00E C13 N00L 124.4(6) . . ?
O00E C13 C026 120.3(5) . . ?
N00L C13 C026 115.0(5) . . ?
O00D C14 N00O 120.3(5) . . ?
O00D C14 C01X 122.8(5) . . ?
N00O C14 C01X 116.9(5) . . ?
C02O C18 C03K 123.1(6) . . ?
N038 C23 C1EA 114.8(9) . . ?
N00S C28 C0EA 114.8(6) . . ?
C0EA C5AA C04R 118.7(6) . . ?
C04U C0BA C02Q 119.6(6) . . ?
N00H C6BA C03F 118.7(6) . . ?
O01I C6BA N00H 119.6(7) . . ?
O01I C6BA C03F 121.6(6) . . ?
C01E N1BA C06D 120.9(6) . . ?
C01E N1BA C0FA 121.4(6) . . ?
C0FA N1BA C06D 116.5(7) . . ?
C02Q C9AA C036 120.2(6) . . ?
C03V C7AA C6AA 112.9(6) . . ?
N00Y C3BA C01Q 115.3(5) . . ?
O023 C3BA N00Y 123.4(6) . . ?
O023 C3BA C01Q 121.3(5) . . ?
C05E C5BA C27 114.6(8) . . ?
C01Y C4BA C01G 118.3(5) . . ?
C01Y C4BA C048 118.7(5) . . ?
C048 C4BA C01G 122.9(5) . . ?
C4DA C11 C03W 117.1(7) . . ?
C2AA N12 C2BA 119.4(8) . . ?
C7AA C6AA C056 116.4(6) . . ?
C9DA C8AA C04F 115.1(7) . . ?
C26 C7BA C1DA 119.2(7) . . ?
C05U C19 C05N 119.2(8) . . ?
C05K C25 C7DA 115.8(9) . . ?
C7BA C26 C22 118.9(7) . . ?
C03J C27 C5BA 110.3(7) . . ?
C4CA C0FA N1BA 118.9(9) . . ?
C4CA C0FA C5CA 116.6(9) . . ?
C5CA C0FA N1BA 123.8(9) . . ?
C05U C29 N02Y 121.2(8) . . ?
N12 C2BA C5DA 112.2(9) . . ?
C0FA C4CA C7CA 119.0(10) . . ?
C05O C3CA N06H 123.6(9) . . ?
C05O C3CA C2CA 115.1(8) . . ?
N06H C3CA C2CA 119.7(8) . . ?
C1CA C0CA C9BA 117.7(7) . . ?
C0CA C1CA C04Y 118.2(7) . . ?
C06E C9BA C0CA 116.7(8) . . ?
C04T C2CA C3CA 118.7(9) . . ?
C1EA C20 C06E 118.8(11) . . ?
C5CA C6CA C8CA 122.7(11) . . ?
C0FA C5CA Br06 115.8(8) . . ?
C6CA C5CA Br06 120.7(9) . . ?
C6CA C5CA C0FA 122.4(12) . . ?
C4CA C7CA Br08 117.4(8) . . ?
C8CA C7CA Br08 120.1(8) . . ?
C8CA C7CA C4CA 122.2(10) . . ?
C7BA C1DA C05N 115.3(7) . . ?
C06D C9CA C05W 123.1(12) . . ?
C8CA N0DA C36 119.0(9) . . ?
C6CA C8CA C7CA 116.0(9) . . ?
N0DA C8CA C6CA 119.1(10) . . ?
N0DA C8CA C7CA 124.8(11) . . ?
C11 C4DA C04R 116.3(6) . . ?
C060 C3DA C05J 117.0(7) . . ?
C8AA C9DA C017 117.0(7) . . ?
C2BA C5DA C054 118.8(8) . . ?
C25 C7DA C064 109.8(9) . . ?
C4EA C2DA N06H 116.6(10) . . ?
C04T C8DA N058 124.9(12) . . ?
C04T C8DA C05P 112.3(9) . . ?
N058 C8DA C05P 122.5(10) . . ?
C5AA C0EA C28 117.3(6) . . ?
C20 C1EA C23 118.9(10) . . ?
C05W C3EA C40 110.4(16) . . ?
C05B C7EA C8EA 119.0(13) . . ?
C8EA C9EA N058 113.3(10) . . ?
C6EA C5EA C4EA 122.3(13) . . ?
C9EA C8EA C7EA 116.6(13) . . ?
C05B C6EA C5EA 119.5(13) . . ?
C2DA C4EA C5EA 132.6(12) . . ?
C06I C43 C7FA 118.9(11) . . ?
C6FA C47 C065 113.6(10) . . ?
C4FA C3FA C36 117.5(13) . . ?
C40 C4FA C3FA 111.3(13) . . ?
N0DA C36 C3FA 113.3(11) . . ?
C4FA C40 C3EA 112.0(12) . . ?
C99 C7FA C43 120.5(13) . . ?
C37 C6FA C47 133.9(12) . . ?
C6FA C37 C99 141.2(14) . . ?
C7FA C99 C37 118.4(11) . . ?

loop_
_geom_bond_atom_site_label_1
_geom_bond_atom_site_label_2
_geom_bond_distance
_geom_bond_site_symmetry_2
_geom_bond_publ_flag
Br02 C02E 1.859(8) . ?
Br03 C055 1.889(7) . ?
Br04 C03S 1.860(7) . ?
Br05 C05O 1.915(12) . ?
Br06 C5CA 1.932(12) . ?
Br07 C04T 1.926(11) . ?
Br08 C7CA 1.902(12) . ?
O009 C014 1.215(7) . ?
O00A C1 1.247(7) . ?
N00B C018 1.489(7) . ?
N00B C1BA 1.417(7) . ?
N00B C1 1.377(6) . ?
C00C N00Q 1.341(8) . ?
C00C C013 1.464(9) . ?
C00C O3AA 1.227(8) . ?
O00D C14 1.236(7) . ?
O00E C13 1.212(8) . ?
O00F C04V 1.231(7) . ?
O00G C03E 1.201(7) . ?
N00H C01Y 1.398(8) . ?
N00H C03H 1.435(9) . ?
N00H C6BA 1.376(8) . ?
O00J C01M 1.220(8) . ?
N00K C014 1.396(8) . ?
N00K C017 1.455(9) . ?
N00K C0AA 1.402(7) . ?
N00L C032 1.413(8) . ?
N00L C03D 1.486(8) . ?
N00L C13 1.366(7) . ?
O00M C24 1.193(8) . ?
O00N C17 1.201(8) . ?
N00O C016 1.437(8) . ?
N00O C04Y 1.483(8) . ?
N00O C14 1.352(7) . ?
N00Q C01D 1.432(7) . ?
N00Q C056 1.459(8) . ?
N00R C03E 1.387(7) . ?
N00R C5 1.409(7) . ?
N00R C4 1.466(9) . ?
N00S C01N 1.405(8) . ?
N00S C02U 1.403(8) . ?
N00S C28 1.418(9) . ?
C00U C01X 1.409(7) . ?
C00U C02R 1.369(8) . ?
O00V C02U 1.222(9) . ?
C00W C00Z 1.397(9) . ?
C00W C013 1.424(8) . ?
C00W C02J 1.439(8) . ?
C00X C019 1.374(7) . ?
C00X C01R 1.417(8) . ?
C00X C17 1.501(9) . ?
N00Y C035 1.394(8) . ?
N00Y C04L 1.519(9) . ?
N00Y C3BA 1.379(7) . ?
C00Z C01F 1.378(8) . ?
C012 C013 1.401(7) . ?
C012 C3 1.407(8) . ?
C014 C01O 1.475(10) . ?
O015 C4AA 1.252(10) . ?
C016 C01B 1.368(7) . ?
C016 C024 1.403(9) . ?
C017 C9DA 1.517(13) . ?
C018 C03T 1.506(10) . ?
C019 C9 1.388(8) . ?
C01B C1AA 1.443(9) . ?
C01D C02J 1.406(9) . ?
C01D C7 1.393(8) . ?
C01E C02Q 1.492(10) . ?
C01E O02S 1.228(8) . ?
C01E N1BA 1.340(10) . ?
C01F C03E 1.497(9) . ?
C01F C3 1.403(8) . ?
C01G C03F 1.407(8) . ?
C01G C03I 1.400(9) . ?
C01G C4BA 1.457(8) . ?
C01H C01N 1.411(7) . ?
C01H C02K 1.388(9) . ?
O01I C6BA 1.259(9) . ?
C01J C01K 1.407(8) . ?
C01J C01R 1.376(9) . ?
C01K C9 1.388(9) . ?
C01K C24 1.500(10) . ?
C01L C01M 1.522(11) . ?
C01L C03I 1.397(8) . ?
C01L C03X 1.355(10) . ?
C01M N06H 1.343(10) . ?
C01N C031 1.438(9) . ?
C01O C02O 1.463(8) . ?
C01O C03C 1.376(8) . ?
O01P C04D 1.267(9) . ?
C01Q C02R 1.395(9) . ?
C01Q C02V 1.391(8) . ?
C01Q C3BA 1.493(9) . ?
C01R C02N 1.456(7) . ?
C01S C020 1.390(8) . ?
C01S C03B 1.448(7) . ?
C01S C1BA 1.436(8) . ?
C01U C01X 1.384(9) . ?
C01U C024 1.469(8) . ?
C01U C02V 1.395(9) . ?
C01V C02F 1.403(9) . ?
C01V C6DA 1.349(10) . ?
C01V C4AA 1.508(11) . ?
C01W C3 1.445(7) . ?
C01W C5 1.391(8) . ?
C01W C8 1.401(8) . ?
C01X C14 1.485(8) . ?
C01Y C02X 1.418(8) . ?
C01Y C4BA 1.387(9) . ?
C01Z C028 1.404(10) . ?
C01Z N02Y 1.439(7) . ?
C01Z C16 1.405(8) . ?
C020 C5 1.404(7) . ?
C021 C026 1.398(8) . ?
C021 C02K 1.468(7) . ?
C021 C033 1.377(8) . ?
O023 C3BA 1.223(8) . ?
C024 C02I 1.366(9) . ?
C025 C02I 1.377(8) . ?
C025 N038 1.413(8) . ?
C025 C1AA 1.400(9) . ?
C026 C02H 1.355(8) . ?
C026 C13 1.547(8) . ?
C027 C02O 1.436(8) . ?
C027 C0AA 1.440(9) . ?
C027 C7 1.394(8) . ?
C028 C02C 1.361(8) . ?
C028 C02L 1.459(8) . ?
C029 C031 1.387(9) . ?
C029 C032 1.420(7) . ?
C02C C02T 1.418(8) . ?
C02E C049 1.424(11) . ?
C02E C2EA 1.415(11) . ?
C02F C02L 1.372(10) . ?
C02H C03B 1.396(8) . ?
C02J C6 1.407(8) . ?
C02K C032 1.354(9) . ?
C02L C03Q 1.417(9) . ?
C02N C02T 1.409(9) . ?
C02N C16 1.396(8) . ?
C02O C18 1.347(9) . ?
N02P C04D 1.356(9) . ?
N02P C04O 1.391(10) . ?
N02P C065 1.495(11) . ?
C02Q C0BA 1.412(10) . ?
C02Q C9AA 1.383(8) . ?
C02R C039 1.505(7) . ?
C02T N047 1.387(8) . ?
C02U C052 1.463(11) . ?
N02W C05K 1.559(13) . ?
N02W C4AA 1.325(10) . ?
N02W C3AA 1.439(11) . ?
C02X C039 1.363(9) . ?
N02Y C04V 1.391(8) . ?
N02Y C29 1.464(10) . ?
C031 C036 1.473(7) . ?
C033 C034 1.412(7) . ?
C034 C03B 1.405(8) . ?
C034 C1 1.457(8) . ?
C035 C039 1.383(9) . ?
C035 C048 1.399(7) . ?
C036 C052 1.351(10) . ?
C036 C9AA 1.397(9) . ?
N038 C24 1.383(8) . ?
N038 C23 1.485(11) . ?
C03C C03R 1.361(10) . ?
C03D C03W 1.541(11) . ?
C03F C03N 1.398(8) . ?
C03F C6BA 1.449(10) . ?
C03H C04K 1.538(11) . ?
C03J C04K 1.537(12) . ?
C03J C27 1.527(12) . ?
C03K C03R 1.416(9) . ?
C03K C04D 1.450(10) . ?
C03K C18 1.405(9) . ?
C03N C03X 1.333(10) . ?
C03Q C04V 1.486(11) . ?
C03Q C30 1.407(9) . ?
C03S C04P 1.356(11) . ?
C03S C3AA 1.397(9) . ?
C03T C03Y 1.560(11) . ?
C03V C04F 1.615(12) . ?
C03V C7AA 1.513(13) . ?
C03W C11 1.558(11) . ?
C03Y C04G 1.538(12) . ?
C044 C054 1.468(14) . ?
C044 C064 1.518(15) . ?
N047 C17 1.381(8) . ?
N047 C22 1.495(9) . ?
C048 C4BA 1.388(9) . ?
C049 C04J 1.377(11) . ?
C049 N053 1.441(10) . ?
C04F C8AA 1.508(14) . ?
C04G C05J 1.638(12) . ?
C04J C055 1.395(12) . ?
C04L C04S 1.675(14) . ?
C04O C055 1.427(10) . ?
C04O C2EA 1.370(10) . ?
C04P C2AA 1.372(12) . ?
C04R C5AA 1.548(11) . ?
C04R C4DA 1.542(12) . ?
C04S C05E 1.434(14) . ?
C04T C2CA 1.380(14) . ?
C04T C8DA 1.328(15) . ?
C04U C052 1.428(9) . ?
C04U C0BA 1.390(11) . ?
C04Y C1CA 1.501(12) . ?
N053 C06I 1.484(13) . ?
C054 C5DA 1.563(14) . ?
C056 C6AA 1.600(12) . ?
N058 C8DA 1.353(13) . ?
N058 C9EA 1.553(15) . ?
C05B C7EA 1.468(14) . ?
C05B C6EA 1.432(15) . ?
C05E C5BA 1.438(14) . ?
C05J C3DA 1.533(13) . ?
C05K C25 1.507(14) . ?
C05N C19 1.536(16) . ?
C05N C1DA 1.602(14) . ?
C05O C05P 1.368(15) . ?
C05O C3CA 1.378(13) . ?
C05P C8DA 1.471(17) . ?
C05U C19 1.449(14) . ?
C05U C29 1.382(13) . ?
C05W C9CA 1.51(2) . ?
C05W C3EA 1.45(2) . ?
C060 C4 1.493(13) . ?
C060 C3DA 1.516(13) . ?
C064 C7DA 1.641(17) . ?
C065 C47 1.545(16) . ?
C06D N1BA 1.512(11) . ?
C06D C9CA 1.477(17) . ?
C06E C9BA 1.527(17) . ?
C06E C20 1.54(2) . ?
N06H C3CA 1.426(11) . ?
N06H C2DA 1.530(13) . ?
C06I C43 1.507(12) . ?
C9 C1AA 1.445(8) . ?
C22 C26 1.492(13) . ?
Br1 C8BA 1.887(7) . ?
C1BA C8 1.373(8) . ?
C6DA C30 1.426(12) . ?
C0AA C6 1.379(8) . ?
C2AA C8BA 1.392(10) . ?
C2AA N12 1.420(10) . ?
C3AA C10 1.376(9) . ?
C10 C8BA 1.407(10) . ?
C23 C1EA 1.54(2) . ?
C28 C0EA 1.561(13) . ?
C5AA C0EA 1.504(12) . ?
N1BA C0FA 1.444(11) . ?
C7AA C6AA 1.524(12) . ?
C5BA C27 1.568(12) . ?
C11 C4DA 1.509(12) . ?
N12 C2BA 1.453(11) . ?
C8AA C9DA 1.414(14) . ?
C7BA C26 1.467(13) . ?
C7BA C1DA 1.485(13) . ?
C25 C7DA 1.549(15) . ?
C0FA C4CA 1.381(15) . ?
C0FA C5CA 1.425(15) . ?
C2BA C5DA 1.487(14) . ?
C4CA C7CA 1.427(14) . ?
C3CA C2CA 1.429(14) . ?
C0CA C1CA 1.497(14) . ?
C0CA C9BA 1.540(17) . ?
C20 C1EA 1.36(2) . ?
C6CA C5CA 1.325(15) . ?
C6CA C8CA 1.384(16) . ?
C7CA C8CA 1.393(15) . ?
N0DA C8CA 1.349(13) . ?
N0DA C36 1.446(15) . ?
C2DA C4EA 1.462(14) . ?
C3EA C40 1.54(2) . ?
C7EA C8EA 1.495(15) . ?
C9EA C8EA 1.471(15) . ?
C5EA C6EA 1.436(14) . ?
C5EA C4EA 1.482(15) . ?
C43 C7FA 1.533(18) . ?
C47 C6FA 1.485(11) . ?
O0AA C0DA 1.388(10) . ?
O4 C1FA 1.422(15) . ?
O2AA C2FA 1.354(14) . ?
C3FA C4FA 1.526(13) . ?
C3FA C36 1.611(19) . ?
C4FA C40 1.523(19) . ?
O4AA C5FA 1.372(11) . ?
C7FA C99 1.440(12) . ?
C6FA C37 1.479(11) . ?
C37 C99 1.540(12) . ?

loop_
_geom_torsion_atom_site_label_1
_geom_torsion_atom_site_label_2
_geom_torsion_atom_site_label_3
_geom_torsion_atom_site_label_4
_geom_torsion
_geom_torsion_site_symmetry_1
_geom_torsion_site_symmetry_2
_geom_torsion_site_symmetry_3
_geom_torsion_site_symmetry_4
_geom_torsion_publ_flag
Br02 C02E C049 C04J -177.3(6) . . . . ?
Br02 C02E C049 N053 7.9(10) . . . . ?
Br02 C02E C2EA C04O -177.3(6) . . . . ?
Br04 C03S C04P C2AA 180.0(5) . . . . ?
Br04 C03S C3AA N02W 15.5(10) . . . . ?
Br04 C03S C3AA C10 -172.1(5) . . . . ?
Br05 C05O C05P C8DA -174.5(7) . . . . ?
Br05 C05O C3CA N06H 18.7(12) . . . . ?
Br05 C05O C3CA C2CA -175.9(6) . . . . ?
Br07 C04T C2CA C3CA -175.8(6) . . . . ?
Br07 C04T C8DA N058 -1.4(14) . . . . ?
Br07 C04T C8DA C05P -175.8(7) . . . . ?
Br08 C7CA C8CA C6CA -178.0(8) . . . . ?
Br08 C7CA C8CA N0DA 3.9(15) . . . . ?
O009 C014 C01O C02O -164.3(6) . . . . ?
O009 C014 C01O C03C 15.3(9) . . . . ?
N00B C018 C03T C03Y 69.8(7) . . . . ?
N00B C1BA C8 C01W 164.5(5) . . . . ?
C00C N00Q C01D C02J -13.4(9) . . . . ?
C00C N00Q C01D C7 166.3(6) . . . . ?
C00C N00Q C056 C6AA 81.1(7) . . . . ?
N00H C01Y C02X C039 165.0(6) . . . . ?
N00H C01Y C4BA C01G 17.1(9) . . . . ?
N00H C01Y C4BA C048 -158.7(6) . . . . ?
N00H C03H C04K C03J 74.2(8) . . . . ?
O00J C01M N06H C3CA -164.6(8) . . . . ?
O00J C01M N06H C2DA -4.7(12) . . . . ?
N00K C014 C01O C02O 16.1(8) . . . . ?
N00K C014 C01O C03C -164.3(5) . . . . ?
N00K C017 C9DA C8AA 69.2(8) . . . . ?
N00K C0AA C6 C02J 162.5(6) . . . . ?
N00L C03D C03W C11 -57.9(8) . . . . ?
N00O C016 C01B C1AA 163.6(5) . . . . ?
N00O C016 C024 C01U 15.9(8) . . . . ?
N00O C016 C024 C02I -159.7(5) . . . . ?
N00O C04Y C1CA C0CA 68.0(9) . . . . ?
N00Q C00C C013 C00W 8.0(9) . . . . ?
N00Q C00C C013 C012 -173.5(5) . . . . ?
N00Q C01D C02J C00W 15.5(9) . . . . ?
N00Q C01D C02J C6 -160.5(5) . . . . ?
N00Q C01D C7 C027 166.6(5) . . . . ?
N00Q C056 C6AA C7AA 73.7(7) . . . . ?
N00S C01N C031 C029 -155.7(6) . . . . ?
N00S C01N C031 C036 21.6(9) . . . . ?
N00S C02U C052 C036 15.0(10) . . . . ?
N00S C02U C052 C04U -167.6(6) . . . . ?
N00S C28 C0EA C5AA 75.7(7) . . . . ?
C00U C01X C14 O00D 10.6(8) . . . . ?
C00U C01X C14 N00O -172.3(5) . . . . ?
C00U C02R C039 C02X -12.6(9) . . . . ?
C00U C02R C039 C035 168.9(6) . . . . ?
O00V C02U C052 C036 -164.6(7) . . . . ?
O00V C02U C052 C04U 12.8(11) . . . . ?
C00W C00Z C01F C03E -176.8(6) . . . . ?
C00W C00Z C01F C3 -1.8(9) . . . . ?
C00W C02J C6 C0AA 179.1(6) . . . . ?
C00X C019 C9 C01K 3.1(8) . . . . ?
C00X C019 C9 C1AA -179.0(5) . . . . ?
C00X C01R C02N C02T -10.7(8) . . . . ?
C00X C01R C02N C16 169.0(5) . . . . ?
N00Y C035 C039 C02R 20.0(9) . . . . ?
N00Y C035 C039 C02X -158.6(6) . . . . ?
N00Y C035 C048 C4BA 165.1(6) . . . . ?
N00Y C04L C04S C05E -57.2(9) . . . . ?
C00Z C00W C013 C00C 176.0(5) . . . . ?
C00Z C00W C013 C012 -2.4(8) . . . . ?
C00Z C00W C02J C01D 172.0(6) . . . . ?
C00Z C00W C02J C6 -12.3(10) . . . . ?
C00Z C01F C03E O00G 8.8(10) . . . . ?
C00Z C01F C03E N00R -173.2(6) . . . . ?
C00Z C01F C3 C012 2.9(8) . . . . ?
C00Z C01F C3 C01W 177.1(5) . . . . ?
C013 C00C N00Q C01D 1.6(9) . . . . ?
C013 C00C N00Q C056 -163.0(6) . . . . ?
C013 C00W C00Z C01F 1.5(9) . . . . ?
C013 C00W C02J C01D -6.1(8) . . . . ?
C013 C00W C02J C6 169.6(6) . . . . ?
C013 C012 C3 C01F -3.8(8) . . . . ?
C013 C012 C3 C01W -177.8(5) . . . . ?
C014 N00K C017 C9DA 83.7(7) . . . . ?
C014 N00K C0AA C027 -9.8(9) . . . . ?
C014 N00K C0AA C6 172.4(6) . . . . ?
C014 C01O C02O C027 -7.1(8) . . . . ?
C014 C01O C02O C18 -179.9(5) . . . . ?
C014 C01O C03C C03R 179.9(5) . . . . ?
C016 N00O C04Y C1CA -84.5(7) . . . . ?
C016 N00O C14 O00D 176.9(5) . . . . ?
C016 N00O C14 C01X -0.3(8) . . . . ?
C016 C01B C1AA C025 -3.4(8) . . . . ?
C016 C01B C1AA C9 179.2(5) . . . . ?
C016 C024 C02I C025 -4.3(10) . . . . ?
C017 N00K C014 O009 6.5(9) . . . . ?
C017 N00K C014 C01O -174.0(6) . . . . ?
C017 N00K C0AA C027 156.3(6) . . . . ?
C017 N00K C0AA C6 -21.4(9) . . . . ?
C018 N00B C1BA C01S 153.6(5) . . . . ?
C018 N00B C1BA C8 -24.1(8) . . . . ?
C018 N00B C1 O00A 11.9(8) . . . . ?
C018 N00B C1 C034 -166.9(5) . . . . ?
C018 C03T C03Y C04G -91.3(8) . . . . ?
C019 C00X C01R C01J -0.1(8) . . . . ?
C019 C00X C01R C02N 179.6(5) . . . . ?
C019 C00X C17 O00N 9.4(10) . . . . ?
C019 C00X C17 N047 -171.3(6) . . . . ?
C019 C9 C1AA C01B -7.4(9) . . . . ?
C019 C9 C1AA C025 175.3(6) . . . . ?
C01B C016 C024 C01U -167.0(5) . . . . ?
C01B C016 C024 C02I 17.5(8) . . . . ?
C01D N00Q C056 C6AA -84.2(7) . . . . ?
C01D C02J C6 C0AA -5.1(9) . . . . ?
C01E C02Q C0BA C04U 168.9(6) . . . . ?
C01E C02Q C9AA C036 -170.1(6) . . . . ?
C01E N1BA C0FA C4CA 73.7(12) . . . . ?
C01E N1BA C0FA C5CA -117.0(10) . . . . ?
C01G C03F C03N C03X -0.8(9) . . . . ?
C01G C03F C6BA N00H 16.6(9) . . . . ?
C01G C03F C6BA O01I -162.7(7) . . . . ?
C01H C01N C031 C029 18.5(9) . . . . ?
C01H C01N C031 C036 -164.3(6) . . . . ?
C01H C02K C032 N00L -154.1(6) . . . . ?
C01H C02K C032 C029 21.2(10) . . . . ?
C01J C01K C9 C019 -3.2(8) . . . . ?
C01J C01K C9 C1AA 178.9(5) . . . . ?
C01J C01K C24 O00M 3.8(11) . . . . ?
C01J C01K C24 N038 -177.1(7) . . . . ?
C01J C01R C02N C02T 169.0(6) . . . . ?
C01J C01R C02N C16 -11.3(9) . . . . ?
C01K C01J C01R C00X 0.0(8) . . . . ?
C01K C01J C01R C02N -179.7(5) . . . . ?
C01K C9 C1AA C01B 170.5(5) . . . . ?
C01K C9 C1AA C025 -6.8(9) . . . . ?
C01L C01M N06H C3CA 20.8(11) . . . . ?
C01L C01M N06H C2DA -179.3(8) . . . . ?
C01M C01L C03I C01G -170.9(6) . . . . ?
C01M C01L C03X C03N 170.1(6) . . . . ?
C01M N06H C3CA C05O -118.9(10) . . . . ?
C01M N06H C3CA C2CA 76.3(11) . . . . ?
C01M N06H C2DA C4EA -179.9(11) . . . . ?
C01N N00S C02U O00V 177.1(7) . . . . ?
C01N N00S C02U C052 -2.5(10) . . . . ?
C01N N00S C28 C0EA -76.5(7) . . . . ?
C01N C01H C02K C021 173.8(6) . . . . ?
C01N C01H C02K C032 -10.7(10) . . . . ?
C01N C031 C036 C052 -9.0(8) . . . . ?
C01N C031 C036 C9AA 166.9(6) . . . . ?
C01O C02O C18 C03K 1.7(9) . . . . ?
C01O C03C C03R C03K -1.6(9) . . . . ?
C01Q C02R C039 C02X 173.2(6) . . . . ?
C01Q C02R C039 C035 -5.3(9) . . . . ?
C01R C00X C019 C9 -1.5(8) . . . . ?
C01R C00X C17 O00N -165.8(7) . . . . ?
C01R C00X C17 N047 13.5(9) . . . . ?
C01R C01J C01K C9 1.7(9) . . . . ?
C01R C01J C01K C24 -175.8(6) . . . . ?
C01R C02N C02T C02C -162.6(5) . . . . ?
C01R C02N C02T N047 19.1(8) . . . . ?
C01R C02N C16 C01Z 178.3(6) . . . . ?
C01S C020 C5 N00R 166.4(5) . . . . ?
C01S C020 C5 C01W -9.6(8) . . . . ?
C01S C1BA C8 C01W -13.2(8) . . . . ?
C01U C01X C14 O00D -167.1(6) . . . . ?
C01U C01X C14 N00O 10.1(8) . . . . ?
C01U C024 C02I C025 -179.6(6) . . . . ?
C01V C02F C02L C028 -172.0(6) . . . . ?
C01V C02F C02L C03Q 0.7(9) . . . . ?
C01V C6DA C30 C03Q 3.7(10) . . . . ?
C01X C00U C02R C01Q 0.4(9) . . . . ?
C01X C00U C02R C039 -173.6(5) . . . . ?
C01X C01U C024 C016 -6.4(8) . . . . ?
C01X C01U C024 C02I 169.0(6) . . . . ?
C01X C01U C02V C01Q -1.3(9) . . . . ?
C01Y N00H C03H C04K -73.8(7) . . . . ?
C01Y N00H C6BA O01I 172.7(7) . . . . ?
C01Y N00H C6BA C03F -6.6(9) . . . . ?
C01Y C02X C039 C02R 176.5(6) . . . . ?
C01Y C02X C039 C035 -5.0(9) . . . . ?
C01Z C028 C02C C02T -6.4(9) . . . . ?
C01Z C028 C02L C02F 163.1(6) . . . . ?
C01Z C028 C02L C03Q -9.7(9) . . . . ?
C01Z N02Y C04V O00F 170.8(6) . . . . ?
C01Z N02Y C04V C03Q -11.2(9) . . . . ?
C01Z N02Y C29 C05U -81.0(8) . . . . ?
C020 C01S C03B C02H -20.0(9) . . . . ?
C020 C01S C03B C034 167.0(5) . . . . ?
C020 C01S C1BA N00B -158.1(5) . . . . ?
C020 C01S C1BA C8 19.6(8) . . . . ?
C021 C026 C02H C03B 0.4(10) . . . . ?
C021 C026 C13 O00E -161.5(7) . . . . ?
C021 C026 C13 N00L 12.1(9) . . . . ?
C021 C02K C032 N00L 21.6(9) . . . . ?
C021 C02K C032 C029 -163.2(6) . . . . ?
C021 C033 C034 C03B -3.1(9) . . . . ?
C021 C033 C034 C1 179.4(5) . . . . ?
C024 C016 C01B C1AA -13.5(8) . . . . ?
C024 C01U C01X C00U 175.8(5) . . . . ?
C024 C01U C01X C14 -6.6(8) . . . . ?
C024 C01U C02V C01Q -174.3(6) . . . . ?
C025 N038 C24 O00M -177.3(8) . . . . ?
C025 N038 C24 C01K 3.6(11) . . . . ?
C025 N038 C23 C1EA -77.1(9) . . . . ?
C026 C021 C02K C01H 168.9(6) . . . . ?
C026 C021 C02K C032 -6.6(9) . . . . ?
C026 C021 C033 C034 2.7(9) . . . . ?
C026 C02H C03B C01S -173.8(6) . . . . ?
C026 C02H C03B C034 -0.7(9) . . . . ?
C027 C02O C18 C03K -170.7(6) . . . . ?
C027 C0AA C6 C02J -15.3(9) . . . . ?
C028 C01Z N02Y C04V -6.6(9) . . . . ?
C028 C01Z N02Y C29 150.3(7) . . . . ?
C028 C01Z C16 C02N -18.1(9) . . . . ?
C028 C02C C02T C02N -13.6(9) . . . . ?
C028 C02C C02T N047 164.7(6) . . . . ?
C028 C02L C03Q C04V -8.3(9) . . . . ?
C028 C02L C03Q C30 175.0(6) . . . . ?
C029 C031 C036 C052 168.0(6) . . . . ?
C029 C031 C036 C9AA -16.1(9) . . . . ?
C02C C028 C02L C02F -20.7(9) . . . . ?
C02C C028 C02L C03Q 166.5(6) . . . . ?
C02C C02T N047 C17 170.8(6) . . . . ?
C02C C02T N047 C22 -28.9(9) . . . . ?
C02E C049 C04J C055 -5.5(12) . . . . ?
C02E C049 N053 C06I 124.7(9) . . . . ?
C02F C01V C6DA C30 -1.2(10) . . . . ?
C02F C01V C4AA O015 48.7(9) . . . . ?
C02F C01V C4AA N02W -128.7(7) . . . . ?
C02F C02L C03Q C04V 178.7(6) . . . . ?
C02F C02L C03Q C30 2.0(9) . . . . ?
C02H C026 C13 O00E 16.5(10) . . . . ?
C02H C026 C13 N00L -170.0(6) . . . . ?
C02I C025 N038 C24 167.8(8) . . . . ?
C02I C025 N038 C23 -31.0(12) . . . . ?
C02I C025 C1AA C01B 16.2(9) . . . . ?
C02I C025 C1AA C9 -166.3(6) . . . . ?
C02J C00W C00Z C01F -176.6(6) . . . . ?
C02J C00W C013 C00C -5.7(8) . . . . ?
C02J C00W C013 C012 175.8(5) . . . . ?
C02J C01D C7 C027 -13.7(9) . . . . ?
C02K C01H C01N N00S 165.5(6) . . . . ?
C02K C01H C01N C031 -8.9(9) . . . . ?
C02K C021 C026 C02H 172.1(6) . . . . ?
C02K C021 C026 C13 -10.0(9) . . . . ?
C02K C021 C033 C034 -170.3(6) . . . . ?
C02L C028 C02C C02T 177.3(6) . . . . ?
C02L C03Q C04V O00F -163.3(6) . . . . ?
C02L C03Q C04V N02Y 18.8(9) . . . . ?
C02L C03Q C30 C6DA -4.1(10) . . . . ?
C02N C02T N047 C17 -10.9(10) . . . . ?
C02N C02T N047 C22 149.4(6) . . . . ?
C02O C01O C03C C03R -0.5(8) . . . . ?
C02O C027 C0AA N00K 18.9(8) . . . . ?
C02O C027 C0AA C6 -163.3(5) . . . . ?
C02O C027 C7 C01D 177.5(5) . . . . ?
N02P C04O C055 Br03 17.8(10) . . . . ?
N02P C04O C055 C04J -163.6(7) . . . . ?
N02P C04O C2EA C02E 164.9(7) . . . . ?
N02P C065 C47 C6FA 65.7(15) . . . . ?
C02Q C01E N1BA C06D -170.8(8) . . . . ?
C02Q C01E N1BA C0FA 21.6(12) . . . . ?
C02R C00U C01X C01U -2.1(8) . . . . ?
C02R C00U C01X C14 -179.8(5) . . . . ?
C02R C01Q C02V C01U -0.4(10) . . . . ?
C02R C01Q C3BA N00Y 18.3(10) . . . . ?
C02R C01Q C3BA O023 -162.2(8) . . . . ?
O02S C01E C02Q C0BA -104.9(8) . . . . ?
O02S C01E C02Q C9AA 68.4(9) . . . . ?
O02S C01E N1BA C06D 4.6(12) . . . . ?
O02S C01E N1BA C0FA -163.0(9) . . . . ?
C02T C02N C16 C01Z -2.0(8) . . . . ?
C02T N047 C17 O00N 173.7(7) . . . . ?
C02T N047 C17 C00X -5.5(9) . . . . ?
C02T N047 C22 C26 -81.5(8) . . . . ?
C02U N00S C01N C01H 170.2(6) . . . . ?
C02U N00S C01N C031 -15.7(10) . . . . ?
C02U N00S C28 C0EA 91.2(8) . . . . ?
C02V C01Q C02R C00U 0.9(9) . . . . ?
C02V C01Q C02R C039 175.1(6) . . . . ?
C02V C01Q C3BA N00Y -170.3(6) . . . . ?
C02V C01Q C3BA O023 9.2(11) . . . . ?
C02V C01U C01X C00U 2.7(9) . . . . ?
C02V C01U C01X C14 -179.8(6) . . . . ?
C02V C01U C024 C016 166.7(6) . . . . ?
C02V C01U C024 C02I -17.9(9) . . . . ?
N02W C05K C25 C7DA 70.8(11) . . . . ?
N02W C3AA C10 C8BA 167.2(6) . . . . ?
C02X C01Y C4BA C01G -162.5(5) . . . . ?
C02X C01Y C4BA C048 21.7(8) . . . . ?
N02Y C01Z C028 C02C -158.8(6) . . . . ?
N02Y C01Z C028 C02L 17.5(9) . . . . ?
N02Y C01Z C16 C02N 163.1(6) . . . . ?
C031 C029 C032 N00L 164.1(6) . . . . ?
C031 C029 C032 C02K -11.3(9) . . . . ?
C031 C036 C052 C02U -8.7(10) . . . . ?
C031 C036 C052 C04U 174.0(6) . . . . ?
C031 C036 C9AA C02Q -175.5(6) . . . . ?
C032 N00L C03D C03W -54.0(8) . . . . ?
C032 N00L C13 O00E 175.7(7) . . . . ?
C032 N00L C13 C026 2.4(10) . . . . ?
C032 C029 C031 C01N -8.8(9) . . . . ?
C032 C029 C031 C036 174.3(6) . . . . ?
C033 C021 C026 C02H -1.4(9) . . . . ?
C033 C021 C026 C13 176.5(6) . . . . ?
C033 C021 C02K C01H -18.0(10) . . . . ?
C033 C021 C02K C032 166.4(6) . . . . ?
C033 C034 C03B C01S 175.4(5) . . . . ?
C033 C034 C03B C02H 2.0(8) . . . . ?
C033 C034 C1 O00A 9.6(9) . . . . ?
C033 C034 C1 N00B -171.6(5) . . . . ?
C035 N00Y C04L C04S -54.2(8) . . . . ?
C035 N00Y C3BA C01Q -3.5(10) . . . . ?
C035 N00Y C3BA O023 177.1(8) . . . . ?
C035 C048 C4BA C01G 176.4(6) . . . . ?
C035 C048 C4BA C01Y -8.0(9) . . . . ?
N038 C025 C02I C024 165.5(7) . . . . ?
N038 C025 C1AA C01B -162.0(6) . . . . ?
N038 C025 C1AA C9 15.4(10) . . . . ?
N038 C23 C1EA C20 69.4(13) . . . . ?
C039 C035 C048 C4BA -12.6(10) . . . . ?
C03B C01S C020 C5 179.1(5) . . . . ?
C03B C01S C1BA N00B 15.0(8) . . . . ?
C03B C01S C1BA C8 -167.3(5) . . . . ?
C03B C034 C1 O00A -167.8(6) . . . . ?
C03B C034 C1 N00B 11.0(8) . . . . ?
C03C C01O C02O C027 173.3(5) . . . . ?
C03C C01O C02O C18 0.5(8) . . . . ?
C03D N00L C032 C029 -29.7(9) . . . . ?
C03D N00L C032 C02K 145.7(6) . . . . ?
C03D N00L C13 O00E 10.1(11) . . . . ?
C03D N00L C13 C026 -163.2(6) . . . . ?
C03D C03W C11 C4DA 88.3(9) . . . . ?
C03E N00R C5 C01W -10.4(9) . . . . ?
C03E N00R C5 C020 173.6(6) . . . . ?
C03E N00R C4 C060 84.6(7) . . . . ?
C03E C01F C3 C012 177.7(5) . . . . ?
C03E C01F C3 C01W -8.1(8) . . . . ?
C03F C01G C03I C01L -0.4(8) . . . . ?
C03F C01G C4BA C01Y -6.7(8) . . . . ?
C03F C01G C4BA C048 168.9(6) . . . . ?
C03F C03N C03X C01L 1.2(10) . . . . ?
C03H N00H C01Y C02X -27.8(9) . . . . ?
C03H N00H C01Y C4BA 152.5(6) . . . . ?
C03H N00H C6BA O01I 9.5(10) . . . . ?
C03H N00H C6BA C03F -169.8(6) . . . . ?
C03I C01G C03F C03N 0.4(8) . . . . ?
C03I C01G C03F C6BA 174.9(6) . . . . ?
C03I C01G C4BA C01Y 168.4(6) . . . . ?
C03I C01G C4BA C048 -15.9(9) . . . . ?
C03I C01L C01M O00J 74.8(8) . . . . ?
C03I C01L C01M N06H -110.3(7) . . . . ?
C03I C01L C03X C03N -1.2(10) . . . . ?
C03N C03F C6BA N00H -169.1(6) . . . . ?
C03N C03F C6BA O01I 11.7(10) . . . . ?
C03R C03K C04D O01P -126.3(7) . . . . ?
C03R C03K C04D N02P 50.3(9) . . . . ?
C03R C03K C18 C02O -3.7(9) . . . . ?
C03S C04P C2AA C8BA -10.2(10) . . . . ?
C03S C04P C2AA N12 171.8(7) . . . . ?
C03S C3AA C10 C8BA -5.3(10) . . . . ?
C03T C03Y C04G C05J 158.9(6) . . . . ?
C03V C04F C8AA C9DA 165.4(7) . . . . ?
C03V C7AA C6AA C056 -94.1(8) . . . . ?
C03W C11 C4DA C04R 54.8(10) . . . . ?
C03X C01L C01M O00J -96.6(8) . . . . ?
C03X C01L C01M N06H 78.2(9) . . . . ?
C03X C01L C03I C01G 0.8(9) . . . . ?
C03Y C04G C05J C3DA -171.2(6) . . . . ?
C044 C054 C5DA C2BA 71.7(12) . . . . ?
C044 C064 C7DA C25 69.1(12) . . . . ?
N047 C22 C26 C7BA 66.9(8) . . . . ?
C048 C035 C039 C02R -162.4(6) . . . . ?
C048 C035 C039 C02X 19.0(10) . . . . ?
C049 C02E C2EA C04O -1.9(10) . . . . ?
C049 C04J C055 Br03 176.9(6) . . . . ?
C049 C04J C055 C04O -1.7(12) . . . . ?
C049 N053 C06I C43 -41.0(14) . . . . ?
C04D N02P C04O C055 -132.0(7) . . . . ?
C04D N02P C04O C2EA 58.4(10) . . . . ?
C04D N02P C065 C47 -155.7(8) . . . . ?
C04D C03K C03R C03C -176.3(6) . . . . ?
C04D C03K C18 C02O 176.2(6) . . . . ?
C04F C03V C7AA C6AA 158.2(7) . . . . ?
C04F C8AA C9DA C017 -93.1(9) . . . . ?
C04G C05J C3DA C060 161.4(7) . . . . ?
C04J C049 N053 C06I -50.0(11) . . . . ?
C04K C03J C27 C5BA 167.5(7) . . . . ?
C04L N00Y C035 C039 148.3(7) . . . . ?
C04L N00Y C035 C048 -29.4(10) . . . . ?
C04L N00Y C3BA C01Q -168.3(7) . . . . ?
C04L N00Y C3BA O023 12.2(12) . . . . ?
C04L C04S C05E C5BA 86.4(11) . . . . ?
C04O N02P C04D O01P -168.1(7) . . . . ?
C04O N02P C04D C03K 15.3(9) . . . . ?
C04O N02P C065 C47 6.1(11) . . . . ?
C04P C03S C3AA N02W -163.7(7) . . . . ?
C04P C03S C3AA C10 8.7(11) . . . . ?
C04P C2AA C8BA Br1 -174.7(5) . . . . ?
C04P C2AA C8BA C10 13.4(10) . . . . ?
C04P C2AA N12 C2BA -50.4(10) . . . . ?
C04R C5AA C0EA C28 -94.6(8) . . . . ?
C04S C05E C5BA C27 56.8(12) . . . . ?
C04V N02Y C29 C05U 76.7(9) . . . . ?
C04V C03Q C30 C6DA 179.2(6) . . . . ?
C04Y N00O C016 C01B -21.1(8) . . . . ?
C04Y N00O C016 C024 156.0(6) . . . . ?
C04Y N00O C14 O00D 7.9(8) . . . . ?
C04Y N00O C14 C01X -169.4(5) . . . . ?
C052 C036 C9AA C02Q 0.3(9) . . . . ?
C052 C04U C0BA C02Q 3.0(10) . . . . ?
N053 C049 C04J C055 169.1(7) . . . . ?
N053 C06I C43 C7FA -48.7(17) . . . . ?
C054 C044 C064 C7DA 86.8(11) . . . . ?
C055 C04O C2EA C02E -4.9(10) . . . . ?
C056 N00Q C01D C02J 151.4(6) . . . . ?
C056 N00Q C01D C7 -29.0(8) . . . . ?
N058 C9EA C8EA C7EA -51.8(17) . . . . ?
C05B C7EA C8EA C9EA 174.1(12) . . . . ?
C05E C5BA C27 C03J 172.5(8) . . . . ?
C05K N02W C4AA O015 0.0(11) . . . . ?
C05K N02W C4AA C01V 177.3(7) . . . . ?
C05K N02W C3AA C03S 66.3(10) . . . . ?
C05K N02W C3AA C10 -106.1(8) . . . . ?
C05K C25 C7DA C064 -174.7(8) . . . . ?
C05O C05P C8DA C04T -16.5(14) . . . . ?
C05O C05P C8DA N058 168.9(10) . . . . ?
C05O C3CA C2CA C04T -2.2(12) . . . . ?
C05P C05O C3CA N06H -163.8(9) . . . . ?
C05P C05O C3CA C2CA 1.7(14) . . . . ?
C05W C3EA C40 C4FA 81.2(17) . . . . ?
C064 C044 C054 C5DA 172.8(7) . . . . ?
C065 N02P C04D O01P -7.0(10) . . . . ?
C065 N02P C04D C03K 176.5(6) . . . . ?
C065 N02P C04O C055 67.0(9) . . . . ?
C065 N02P C04O C2EA -102.6(8) . . . . ?
C065 C47 C6FA C37 176.7(18) . . . . ?
C06D N1BA C0FA C4CA -94.4(10) . . . . ?
C06D N1BA C0FA C5CA 74.9(13) . . . . ?
C06E C20 C1EA C23 -92.7(15) . . . . ?
N06H C3CA C2CA C04T 163.9(8) . . . . ?
N06H C2DA C4EA C5EA 67(2) . . . . ?
C06I C43 C7FA C99 -179.9(12) . . . . ?
C9 C01K C24 O00M -173.7(8) . . . . ?
C9 C01K C24 N038 5.4(10) . . . . ?
C16 C01Z C028 C02C 22.4(9) . . . . ?
C16 C01Z C028 C02L -161.2(6) . . . . ?
C16 C01Z N02Y C04V 172.1(6) . . . . ?
C16 C01Z N02Y C29 -31.0(9) . . . . ?
C16 C02N C02T C02C 17.7(8) . . . . ?
C16 C02N C02T N047 -160.6(6) . . . . ?
C17 C00X C019 C9 -176.6(5) . . . . ?
C17 C00X C01R C01J 174.9(5) . . . . ?
C17 C00X C01R C02N -5.3(8) . . . . ?
C17 N047 C22 C26 80.6(7) . . . . ?
C22 N047 C17 O00N 12.3(10) . . . . ?
C22 N047 C17 C00X -167.0(6) . . . . ?
C24 C01K C9 C019 174.2(6) . . . . ?
C24 C01K C9 C1AA -3.8(9) . . . . ?
C24 N038 C23 C1EA 85.2(10) . . . . ?
O3AA C00C N00Q C01D 176.6(6) . . . . ?
O3AA C00C N00Q C056 12.0(9) . . . . ?
O3AA C00C C013 C00W -166.9(6) . . . . ?
O3AA C00C C013 C012 11.6(9) . . . . ?
C1BA N00B C018 C03T -85.4(6) . . . . ?
C1BA N00B C1 O00A 177.4(5) . . . . ?
C1BA N00B C1 C034 -1.5(8) . . . . ?
C1BA C01S C020 C5 -8.4(8) . . . . ?
C1BA C01S C03B C02H 167.4(6) . . . . ?
C1BA C01S C03B C034 -5.7(8) . . . . ?
C3 C012 C013 C00C -174.8(5) . . . . ?
C3 C012 C013 C00W 3.6(8) . . . . ?
C3 C01F C03E O00G -166.2(7) . . . . ?
C3 C01F C03E N00R 11.7(8) . . . . ?
C3 C01W C5 N00R 14.1(8) . . . . ?
C3 C01W C5 C020 -169.8(5) . . . . ?
C3 C01W C8 C1BA -178.2(5) . . . . ?
C5 N00R C03E O00G 175.3(7) . . . . ?
C5 N00R C03E C01F -2.7(9) . . . . ?
C5 N00R C4 C060 -79.9(7) . . . . ?
C5 C01W C3 C012 168.9(5) . . . . ?
C5 C01W C3 C01F -5.0(8) . . . . ?
C5 C01W C8 C1BA -4.6(8) . . . . ?
C8 C01W C3 C012 -17.5(8) . . . . ?
C8 C01W C3 C01F 168.6(5) . . . . ?
C8 C01W C5 N00R -159.8(5) . . . . ?
C8 C01W C5 C020 16.3(8) . . . . ?
C2EA C02E C049 C04J 7.3(11) . . . . ?
C2EA C02E C049 N053 -167.5(7) . . . . ?
C2EA C04O C055 Br03 -171.7(5) . . . . ?
C2EA C04O C055 C04J 6.8(11) . . . . ?
C6DA C01V C02F C02L -1.1(9) . . . . ?
C6DA C01V C4AA O015 -129.2(7) . . . . ?
C6DA C01V C4AA N02W 53.4(9) . . . . ?
C30 C03Q C04V O00F 13.5(10) . . . . ?
C30 C03Q C04V N02Y -164.4(6) . . . . ?
C1 N00B C018 C03T 80.3(6) . . . . ?
C1 N00B C1BA C01S -11.5(8) . . . . ?
C1 N00B C1BA C8 170.8(5) . . . . ?
C1 C034 C03B C01S -7.2(8) . . . . ?
C1 C034 C03B C02H 179.4(6) . . . . ?
C0AA N00K C014 O009 172.8(6) . . . . ?
C0AA N00K C014 C01O -7.7(9) . . . . ?
C0AA N00K C017 C9DA -82.9(7) . . . . ?
C0AA C027 C02O C01O -10.0(8) . . . . ?
C0AA C027 C02O C18 162.3(6) . . . . ?
C0AA C027 C7 C01D -7.3(8) . . . . ?
C1AA C025 C02I C024 -12.7(10) . . . . ?
C1AA C025 N038 C24 -14.0(12) . . . . ?
C1AA C025 N038 C23 147.1(8) . . . . ?
C4 N00R C03E O00G 11.7(10) . . . . ?
C4 N00R C03E C01F -166.3(6) . . . . ?
C4 N00R C5 C01W 152.5(6) . . . . ?
C4 N00R C5 C020 -23.6(9) . . . . ?
C4 C060 C3DA C05J -89.2(9) . . . . ?
C2AA N12 C2BA C5DA -83.3(12) . . . . ?
C7 C01D C02J C00W -164.2(6) . . . . ?
C7 C01D C02J C6 19.8(9) . . . . ?
C7 C027 C02O C01O 165.2(5) . . . . ?
C7 C027 C02O C18 -22.5(9) . . . . ?
C7 C027 C0AA N00K -156.5(6) . . . . ?
C7 C027 C0AA C6 21.4(8) . . . . ?
C4AA C01V C02F C02L -179.1(6) . . . . ?
C4AA C01V C6DA C30 176.7(7) . . . . ?
C4AA N02W C05K C25 -164.6(8) . . . . ?
C4AA N02W C3AA C03S -122.6(8) . . . . ?
C4AA N02W C3AA C10 65.0(10) . . . . ?
C3AA N02W C05K C25 7.0(11) . . . . ?
C3AA N02W C4AA O015 -171.3(7) . . . . ?
C3AA N02W C4AA C01V 6.0(10) . . . . ?
C3AA C03S C04P C2AA -0.9(11) . . . . ?
C3AA C10 C8BA Br1 -178.0(5) . . . . ?
C3AA C10 C8BA C2AA -5.8(10) . . . . ?
C8BA C2AA N12 C2BA 131.7(9) . . . . ?
C13 N00L C032 C029 164.9(6) . . . . ?
C13 N00L C032 C02K -19.7(10) . . . . ?
C13 N00L C03D C03W 112.2(7) . . . . ?
C13 C026 C02H C03B -177.6(6) . . . . ?
C14 N00O C016 C01B 170.2(5) . . . . ?
C14 N00O C016 C024 -12.7(8) . . . . ?
C14 N00O C04Y C1CA 84.8(7) . . . . ?
C18 C03K C03R C03C 3.6(9) . . . . ?
C18 C03K C04D O01P 53.8(9) . . . . ?
C18 C03K C04D N02P -129.6(7) . . . . ?
C23 N038 C24 O00M 21.8(13) . . . . ?
C23 N038 C24 C01K -157.3(8) . . . . ?
C28 N00S C01N C01H -22.1(9) . . . . ?
C28 N00S C01N C031 151.9(6) . . . . ?
C28 N00S C02U O00V 9.2(11) . . . . ?
C28 N00S C02U C052 -170.5(6) . . . . ?
C5AA C04R C4DA C11 173.5(7) . . . . ?
C0BA C02Q C9AA C036 2.9(9) . . . . ?
C0BA C04U C052 C02U -177.3(6) . . . . ?
C0BA C04U C052 C036 0.2(10) . . . . ?
C6BA N00H C01Y C02X 169.2(6) . . . . ?
C6BA N00H C01Y C4BA -10.4(9) . . . . ?
C6BA N00H C03H C04K 89.5(8) . . . . ?
C6BA C03F C03N C03X -175.2(6) . . . . ?
N1BA C01E C02Q C0BA 70.5(9) . . . . ?
N1BA C01E C02Q C9AA -116.2(8) . . . . ?
N1BA C06D C9CA C05W -82.9(13) . . . . ?
N1BA C0FA C4CA C7CA 163.9(8) . . . . ?
N1BA C0FA C5CA Br06 10.0(13) . . . . ?
N1BA C0FA C5CA C6CA -158.3(10) . . . . ?
C9AA C02Q C0BA C04U -4.6(10) . . . . ?
C9AA C036 C052 C02U 175.4(6) . . . . ?
C9AA C036 C052 C04U -1.9(10) . . . . ?
C7AA C03V C04F C8AA -171.4(7) . . . . ?
C3BA N00Y C035 C039 -15.7(10) . . . . ?
C3BA N00Y C035 C048 166.6(7) . . . . ?
C3BA N00Y C04L C04S 111.1(7) . . . . ?
C3BA C01Q C02R C00U 172.0(6) . . . . ?
C3BA C01Q C02R C039 -13.7(9) . . . . ?
C3BA C01Q C02V C01U -171.9(6) . . . . ?
C4BA C01G C03F C03N 175.8(5) . . . . ?
C4BA C01G C03F C6BA -9.7(8) . . . . ?
C4BA C01G C03I C01L -175.5(6) . . . . ?
C4BA C01Y C02X C039 -15.3(9) . . . . ?
N12 C2AA C8BA Br1 3.3(9) . . . . ?
N12 C2AA C8BA C10 -168.7(6) . . . . ?
N12 C2BA C5DA C054 56.5(14) . . . . ?
C19 C05N C1DA C7BA -166.3(8) . . . . ?
C19 C05U C29 N02Y 67.7(11) . . . . ?
C26 C7BA C1DA C05N 156.8(8) . . . . ?
C27 C03J C04K C03H -92.6(9) . . . . ?
C0FA C4CA C7CA Br08 -177.1(7) . . . . ?
C0FA C4CA C7CA C8CA -3.5(14) . . . . ?
C29 N02Y C04V O00F 13.5(9) . . . . ?
C29 N02Y C04V C03Q -168.4(6) . . . . ?
C29 C05U C19 C05N -92.6(11) . . . . ?
C4CA C0FA C5CA Br06 179.5(7) . . . . ?
C4CA C0FA C5CA C6CA 11.3(14) . . . . ?
C4CA C7CA C8CA C6CA 8.4(15) . . . . ?
C4CA C7CA C8CA N0DA -169.6(10) . . . . ?
C3CA C05O C05P C8DA 8.0(16) . . . . ?
C3CA N06H C2DA C4EA -19.7(17) . . . . ?
C1CA C0CA C9BA C06E 158.2(7) . . . . ?
C9BA C06E C20 C1EA 162.9(11) . . . . ?
C9BA C0CA C1CA C04Y -89.0(10) . . . . ?
C2CA C04T C8DA N058 -168.3(10) . . . . ?
C2CA C04T C8DA C05P 17.3(15) . . . . ?
C20 C06E C9BA C0CA -171.1(8) . . . . ?
C5CA C0FA C4CA C7CA -6.2(13) . . . . ?
C5CA C6CA C8CA C7CA -3.6(16) . . . . ?
C5CA C6CA C8CA N0DA 174.6(11) . . . . ?
C1DA C05N C19 C05U 165.3(8) . . . . ?
C1DA C7BA C26 C22 -91.0(10) . . . . ?
C9CA C05W C3EA C40 176.1(10) . . . . ?
C9CA C06D N1BA C01E -124.1(10) . . . . ?
C9CA C06D N1BA C0FA 44.1(13) . . . . ?
C8CA C6CA C5CA Br06 -174.1(8) . . . . ?
C8CA C6CA C5CA C0FA -6.4(17) . . . . ?
C8CA N0DA C36 C3FA -46(2) . . . . ?
C4DA C04R C5AA C0EA 168.6(7) . . . . ?
C3DA C060 C4 N00R 64.5(9) . . . . ?
C2DA N06H C3CA C05O 82.2(13) . . . . ?
C2DA N06H C3CA C2CA -82.6(11) . . . . ?
C8DA C04T C2CA C3CA -8.5(15) . . . . ?
C8DA N058 C9EA C8EA -42.6(17) . . . . ?
C3EA C05W C9CA C06D 175.9(11) . . . . ?
C7EA C05B C6EA C5EA -67(2) . . . . ?
C9EA N058 C8DA C04T 143.5(12) . . . . ?
C9EA N058 C8DA C05P -42.6(15) . . . . ?
C6EA C05B C7EA C8EA -56.1(18) . . . . ?
C6EA C5EA C4EA C2DA -172.4(16) . . . . ?
C4EA C5EA C6EA C05B 176.8(14) . . . . ?
C43 C7FA C99 C37 -90.1(19) . . . . ?
C47 C6FA C37 C99 90(3) . . . . ?
C3FA C4FA C40 C3EA -107.2(16) . . . . ?
C4FA C3FA C36 N0DA -51.0(17) . . . . ?
C36 N0DA C8CA C6CA -41.7(18) . . . . ?
C36 N0DA C8CA C7CA 136.3(14) . . . . ?
C36 C3FA C4FA C40 165.6(11) . . . . ?
C6FA C37 C99 C7FA 10(4) . . . . ?

loop_
_smtbx_masks_void_nr
_smtbx_masks_void_average_x
_smtbx_masks_void_average_y
_smtbx_masks_void_average_z
_smtbx_masks_void_volume
_smtbx_masks_void_count_electrons
_smtbx_masks_void_content
1 -0.500 -0.236 -0.268 2002.1 482.5 ?
2 0.811 0.550 0.331 14.6 0.0 ?
